data_4081471
loop_
_publ_author_name
'Gruber, Stefan'
'Neuburger, Markus'
'Pfaltz, Andreas'

_publ_section_title
;
 Characterization and Reactivity Studies of Dinuclear Iridium Hydride
 Complexes Prepared from Iridium Catalysts with N,P and C,N Ligands under
 Hydrogenation Conditions
;
_journal_issue 16
_journal_name_full Organometallics
_journal_page_first 4702
_journal_paper_doi 10.1021/om4007467
_journal_volume 32
_journal_year 2013
_chemical_absolute_configuration ad
_chemical_formula_moiety 'C48 H74 Ir2 N6 O2, 2(C32 H12 B F24), 3(C H2 Cl2)'
_chemical_formula_sum 'C115 H104 B2 Cl6 F48 Ir2 N6 O2'
_chemical_formula_weight 3132.81
_space_group_IT_number 1
_symmetry_cell_setting triclinic
_symmetry_space_group_name_Hall 'P 1'
_symmetry_space_group_name_H-M 'P 1'
_atom_sites_solution_hydrogens difmap
_atom_sites_solution_primary direct
_cell_angle_alpha 70.889(3)
_cell_angle_beta 85.622(4)
_cell_angle_gamma 66.774(4)
_cell_formula_units_Z 1
_cell_length_a 13.0057(9)
_cell_length_b 16.3543(12)
_cell_length_c 17.8121(12)
_cell_measurement_reflns_used 9932
_cell_measurement_temperature 123
_cell_measurement_theta_max 31
_cell_measurement_theta_min 3
_cell_volume 3283.6(4)
_computing_cell_refinement 'Apex2 (Bruker AXS, 2006)'
_computing_data_collection 'Apex2 (Bruker AXS, 2006)'
_computing_data_reduction 'Apex2 (Bruker AXS, 2006)'
_computing_molecular_graphics 'CAMERON (Watkin et al., 1996)'
_computing_publication_material 'CRYSTALS (Betteridge et al., 2003)'
_computing_structure_refinement 'CRYSTALS (Betteridge et al., 2003)'
_computing_structure_solution 'SIR92 (Altomare et al., 1994)'
_diffrn_ambient_temperature 123
_diffrn_measured_fraction_theta_full 0.995
_diffrn_measured_fraction_theta_max 0.991
_diffrn_measurement_device Area
_diffrn_measurement_device_type 'Bruker Kappa Apex2'
_diffrn_measurement_method '\f & \w scans'
_diffrn_radiation_monochromator graphite
_diffrn_radiation_type 'Mo K\a'
_diffrn_radiation_wavelength 0.71073
_diffrn_reflns_av_R_equivalents 0.040
_diffrn_reflns_limit_h_max 19
_diffrn_reflns_limit_h_min -19
_diffrn_reflns_limit_k_max 24
_diffrn_reflns_limit_k_min -24
_diffrn_reflns_limit_l_max 26
_diffrn_reflns_limit_l_min -26
_diffrn_reflns_number 98169
_diffrn_reflns_theta_full 25.084
_diffrn_reflns_theta_max 32.576
_diffrn_reflns_theta_min 1.547
_diffrn_standards_number 0
_exptl_absorpt_coefficient_mu 2.263
_exptl_absorpt_correction_T_max 0.89
_exptl_absorpt_correction_T_min 0.89
_exptl_absorpt_correction_type multi-scan
_exptl_absorpt_process_details 'SADABS (Siemens, 1996)'
_exptl_crystal_colour yellow
_exptl_crystal_density_diffrn 1.582
_exptl_crystal_density_method 'not measured'
_exptl_crystal_description block
_exptl_crystal_F_000 1546.000
_exptl_crystal_size_max 0.230
_exptl_crystal_size_mid 0.110
_exptl_crystal_size_min 0.050
_refine_diff_density_max 3.95
_refine_diff_density_min -1.25
_refine_ls_abs_structure_details 'Flack (1983), 23023 Friedel-pairs'
_refine_ls_abs_structure_Flack 0.009(4)
_refine_ls_extinction_method None
_refine_ls_goodness_of_fit_ref 1.1250
_refine_ls_hydrogen_treatment constr
_refine_ls_matrix_type full
_refine_ls_number_parameters 1860
_refine_ls_number_reflns 35395
_refine_ls_number_restraints 641
_refine_ls_R_factor_all 0.0588
_refine_ls_R_factor_gt 0.0453
_refine_ls_shift/su_max 0.0374468
_refine_ls_shift/su_mean 0.0009138
_refine_ls_structure_factor_coef F
_refine_ls_weighting_details
;
 Method, part 1, Chebychev polynomial, (Watkin, 1994, Prince, 1982) 
 [weight] = 1.0/[A~0~*T~0~(x)+A~1~*T~1~(x) ... +A~n-1~]*T~n-1~(x)] 
 where A~i~ are the Chebychev coefficients listed below and x= Fcalc/Fmax 
 Method = Robust Weighting (Prince, 1982) 
 W = [weight] * [1-(deltaF/6*sigmaF)^2^]^2^ 
 A~i~ are: 
 0.295 0.278 0.120 
;
_refine_ls_weighting_scheme calc
_refine_ls_wR_factor_all 0.0730
_refine_ls_wR_factor_gt 0.0498
_refine_ls_wR_factor_ref 0.0485
_reflns_limit_h_max 19
_reflns_limit_h_min -19
_reflns_limit_k_max 24
_reflns_limit_k_min -24
_reflns_limit_l_max 26
_reflns_limit_l_min -26
_reflns_number_gt 37139
_reflns_number_total 46715
_reflns_threshold_expression I>2.0\s(I)
_oxford_diffrn_Wilson_B_factor 1.47
_oxford_diffrn_Wilson_scale 332.33
_oxford_refine_ls_r_factor_ref 0.0434
_oxford_refine_ls_scale 0.05998(4)
_oxford_reflns_number_all 46639
_oxford_reflns_threshold_expression_ref I>3.0\s(I)
_cod_data_source_file om4007467_si_002.cif
_cod_data_source_block 1
_cod_depositor_comments
;
The following automatic conversions were performed:

'_atom_sites_solution_primary' value 'Direct' changed to 'direct'
according to /home/saulius/struct/CIF-dictionaries/cif_core.dic
dictionary named 'cif_core.dic' version 2.4.2 from 2011-04-26.

Automatic conversion script
Id: cif_fix_values 1891 2012-01-12 08:04:46Z andrius 
;
_cod_database_code 4081471

loop_
_symmetry_equiv_pos_as_xyz
x,y,z

loop_
_atom_site_label
_atom_site_type_symbol
_atom_site_fract_x
_atom_site_fract_y
_atom_site_fract_z
_atom_site_U_iso_or_equiv
_atom_site_occupancy
_atom_site_adp_type
_atom_site_refinement_flags_posn
_atom_site_refinement_flags_adp
_atom_site_refinement_flags_occupancy
_atom_site_disorder_assembly
_atom_site_disorder_group
Ir1 Ir 0.44624(5) 0.44561(4) -0.03785(4) 0.0167 1.0000 Uani . . . . .
Ir2 Ir 0.48116(5) 0.49032(4) 0.08241(4) 0.0201 1.0000 Uani . . . . .
C1 C 0.5013(6) 0.5110(5) -0.2074(4) 0.0242 1.0000 Uani . . . . .
C2 C 0.4044(5) 0.6058(4) -0.2242(3) 0.0292 1.0000 Uani . . . . .
C3 C 0.3725(4) 0.6265(3) -0.1457(3) 0.0280 1.0000 Uani . . . . .
C4 C 0.4390(6) 0.6831(4) -0.2811(4) 0.0402 1.0000 Uani . . . . .
C5 C 0.3054(5) 0.6009(4) -0.2615(4) 0.0361 1.0000 Uani . . . . .
C6 C 0.6434(6) 0.3964(5) -0.2399(4) 0.0355 1.0000 Uani . . . . .
C7 C 0.6138(6) 0.3585(5) -0.1542(5) 0.0283 1.0000 Uani . . . . .
C8 C 0.5674(4) 0.2822(4) -0.1386(3) 0.0305 1.0000 Uani . . . . .
C9 C 0.4503(4) 0.3194(3) -0.1750(3) 0.0277 1.0000 Uani . . . . .
C10 C 0.3437(5) 0.3970(4) -0.0712(3) 0.0169 1.0000 Uani . . . . .
C11 C 0.2675(4) 0.3204(3) -0.1197(3) 0.0227 1.0000 Uani . . . . .
C12 C 0.1968(6) 0.3552(5) -0.0682(4) 0.0269 1.0000 Uani . . . . .
C13 C 0.1922(4) 0.4392(3) 0.0234(3) 0.0202 1.0000 Uani . . . . .
C14 C 0.2212(4) 0.3763(3) 0.1011(3) 0.0240 1.0000 Uani . . . . .
C15 C 0.1717(5) 0.4111(5) 0.1622(4) 0.0321 1.0000 Uani . . . . .
C16 C 0.0954(5) 0.5034(5) 0.1471(3) 0.0350 1.0000 Uani . . . . .
C17 C 0.0669(5) 0.5632(4) 0.0687(3) 0.0309 1.0000 Uani . . . . .
C18 C 0.1144(5) 0.5328(4) 0.0058(4) 0.0236 1.0000 Uani . . . . .
C19 C 0.3010(5) 0.2754(4) 0.1176(4) 0.0303 1.0000 Uani . . . . .
C20 C 0.2392(5) 0.2093(4) 0.1522(4) 0.0368 1.0000 Uani . . . . .
C21 C 0.4009(5) 0.2488(4) 0.1751(4) 0.0393 1.0000 Uani . . . . .
C22 C 0.0776(4) 0.5960(3) -0.0795(3) 0.0235 1.0000 Uani . . . . .
C23 C 0.0563(5) 0.6984(4) -0.0927(4) 0.0345 1.0000 Uani . . . . .
C24 C -0.0283(4) 0.5903(4) -0.1064(3) 0.0319 1.0000 Uani . . . . .
C25 C 0.3210(7) 0.5872(6) 0.1871(5) 0.0315 1.0000 Uani . . . . .
C26 C 0.2858(5) 0.6822(4) 0.1235(4) 0.0342 1.0000 Uani . . . . .
C27 C 0.1603(5) 0.7393(5) 0.1265(6) 0.0518 1.0000 Uani . . . . .
C28 C 0.3537(6) 0.7335(5) 0.1399(5) 0.0447 1.0000 Uani . . . . .
C29 C 0.3084(5) 0.6691(4) 0.0419(4) 0.0351 1.0000 Uani . . . . .
C30 C 0.3279(7) 0.4851(8) 0.3076(4) 0.0539 1.0000 Uani . . . . .
C31 C 0.4197(8) 0.4338(7) 0.2604(5) 0.0435 1.0000 Uani . . . . .
C32 C 0.5376(6) 0.4035(7) 0.2858(4) 0.0570 1.0000 Uani . . . . .
C33 C 0.5750(7) 0.4801(7) 0.2729(4) 0.0567 1.0000 Uani . . . . .
C34 C 0.5995(6) 0.5178(5) 0.1229(5) 0.0288 1.0000 Uani . . . . .
C35 C 0.7230(7) 0.5295(9) 0.1976(5) 0.0680 1.0000 Uani . . . . .
C36 C 0.7484(7) 0.5580(7) 0.1233(5) 0.0420 1.0000 Uani . . . . .
C37 C 0.6917(4) 0.5549(4) -0.0050(3) 0.0243 1.0000 Uani . . . . .
C38 C 0.6475(5) 0.6407(3) -0.0673(5) 0.0406 1.0000 Uani D U . . .
C39 C 0.6732(5) 0.6390(4) -0.1432(3) 0.0382 1.0000 Uani . . . . .
C40 C 0.7381(5) 0.5563(5) -0.1582(4) 0.0418 1.0000 Uani . . . . .
C41 C 0.7809(5) 0.4736(5) -0.0971(4) 0.0311 1.0000 Uani . . . . .
C42 C 0.7604(4) 0.4703(4) -0.0179(3) 0.0262 1.0000 Uani . . . . .
C46 C 0.8143(6) 0.3803(5) 0.0494(5) 0.0329 1.0000 Uani . . . . .
C47 C 0.9398(5) 0.3566(5) 0.0604(5) 0.0548 1.0000 Uani . . . . .
C48 C 0.8004(5) 0.2956(4) 0.0363(5) 0.0417 1.0000 Uani . . . . .
N1 N 0.5250(5) 0.4431(4) -0.1423(4) 0.0196 1.0000 Uani . . . . .
N2 N 0.3583(3) 0.3462(3) -0.1211(2) 0.0208 1.0000 Uani . . . . .
N3 N 0.2408(5) 0.4028(4) -0.0416(3) 0.0196 1.0000 Uani . . . . .
N4 N 0.3940(6) 0.5101(5) 0.1806(4) 0.0286 1.0000 Uani . . . . .
N5 N 0.6281(5) 0.5065(6) 0.1970(3) 0.0501 1.0000 Uani . . . . .
N6 N 0.6726(5) 0.5496(5) 0.0759(4) 0.0259 1.0000 Uani . . . . .
O1 O 0.5610(4) 0.4933(3) -0.2692(3) 0.0342 1.0000 Uani . . . . .
O2 O 0.2800(4) 0.5826(5) 0.2581(3) 0.0473 1.0000 Uani . . . . .
H31 H 0.4388 0.6168 -0.1176 0.0432 1.0000 Uiso R . . . .
H33 H 0.3389 0.5851 -0.1132 0.0427 1.0000 Uiso R . . . .
H32 H 0.3206 0.6908 -0.1560 0.0426 1.0000 Uiso R . . . .
H41 H 0.3779 0.7429 -0.2890 0.0588 1.0000 Uiso R . . . .
H43 H 0.4575 0.6709 -0.3308 0.0587 1.0000 Uiso R . . . .
H42 H 0.5026 0.6825 -0.2576 0.0587 1.0000 Uiso R . . . .
H51 H 0.3234 0.5936 -0.3131 0.0538 1.0000 Uiso R . . . .
H53 H 0.2873 0.5488 -0.2287 0.0532 1.0000 Uiso R . . . .
H52 H 0.2405 0.6587 -0.2687 0.0537 1.0000 Uiso R . . . .
H61 H 0.6384 0.3600 -0.2722 0.0420 1.0000 Uiso R . . . .
H62 H 0.7190 0.3949 -0.2404 0.0418 1.0000 Uiso R . . . .
H71 H 0.6782 0.3364 -0.1167 0.0338 1.0000 Uiso R . . . .
H81 H 0.6168 0.2342 -0.1604 0.0373 1.0000 Uiso R . . . .
H82 H 0.5667 0.2538 -0.0812 0.0366 1.0000 Uiso R . . . .
H92 H 0.4423 0.2720 -0.1922 0.0330 1.0000 Uiso R . . . .
H91 H 0.4417 0.3736 -0.2209 0.0329 1.0000 Uiso R . . . .
H111 H 0.2588 0.2866 -0.1489 0.0270 1.0000 Uiso R . . . .
H121 H 0.1294 0.3478 -0.0532 0.0319 1.0000 Uiso R . . . .
H151 H 0.1908 0.3714 0.2146 0.0385 1.0000 Uiso R . . . .
H161 H 0.0626 0.5254 0.1890 0.0417 1.0000 Uiso R . . . .
H171 H 0.0144 0.6249 0.0587 0.0370 1.0000 Uiso R . . . .
H191 H 0.3291 0.2671 0.0670 0.0370 1.0000 Uiso R . . . .
H201 H 0.2049 0.2191 0.2001 0.0527 1.0000 Uiso R . . . .
H203 H 0.1815 0.2239 0.1137 0.0530 1.0000 Uiso R . . . .
H202 H 0.2902 0.1445 0.1638 0.0530 1.0000 Uiso R . . . .
H211 H 0.4555 0.1880 0.1789 0.0591 1.0000 Uiso R . . . .
H212 H 0.4338 0.2942 0.1563 0.0589 1.0000 Uiso R . . . .
H213 H 0.3754 0.2478 0.2268 0.0584 1.0000 Uiso R . . . .
H221 H 0.1366 0.5737 -0.1139 0.0278 1.0000 Uiso R . . . .
H232 H 0.0521 0.7310 -0.1484 0.0508 1.0000 Uiso R . . . .
H231 H -0.0129 0.7281 -0.0708 0.0511 1.0000 Uiso R . . . .
H233 H 0.1171 0.7017 -0.0669 0.0507 1.0000 Uiso R . . . .
H242 H -0.0867 0.6083 -0.0715 0.0477 1.0000 Uiso R . . . .
H241 H -0.0136 0.5275 -0.1050 0.0480 1.0000 Uiso R . . . .
H243 H -0.0538 0.6327 -0.1596 0.0481 1.0000 Uiso R . . . .
H272 H 0.1461 0.7397 0.1798 0.0769 1.0000 Uiso R . . . .
H271 H 0.1171 0.7113 0.1106 0.0768 1.0000 Uiso R . . . .
H273 H 0.1423 0.8020 0.0912 0.0767 1.0000 Uiso R . . . .
H282 H 0.3376 0.7926 0.0986 0.0668 1.0000 Uiso R . . . .
H281 H 0.3330 0.7449 0.1894 0.0670 1.0000 Uiso R . . . .
H283 H 0.4328 0.6943 0.1440 0.0669 1.0000 Uiso R . . . .
H293 H 0.2811 0.7292 0.0006 0.0530 1.0000 Uiso R . . . .
H292 H 0.3869 0.6382 0.0375 0.0528 1.0000 Uiso R . . . .
H291 H 0.2711 0.6318 0.0344 0.0532 1.0000 Uiso R . . . .
H302 H 0.2710 0.4586 0.3184 0.0651 1.0000 Uiso R . . . .
H301 H 0.3597 0.4801 0.3566 0.0651 1.0000 Uiso R . . . .
H311 H 0.4077 0.3799 0.2558 0.0520 1.0000 Uiso R . . . .
H322 H 0.5848 0.3613 0.2575 0.0703 1.0000 Uiso R . . . .
H321 H 0.5457 0.3699 0.3425 0.0700 1.0000 Uiso R . . . .
H331 H 0.6305 0.4600 0.3160 0.0701 1.0000 Uiso R . . . .
H332 H 0.5110 0.5353 0.2760 0.0698 1.0000 Uiso R . . . .
H351 H 0.7587 0.5267 0.2421 0.0814 1.0000 Uiso R . . . .
H361 H 0.8062 0.5782 0.1053 0.0508 1.0000 Uiso R . . . .
H391 H 0.6450 0.6945 -0.1850 0.0469 1.0000 Uiso R . . . .
H401 H 0.7538 0.5574 -0.2104 0.0501 1.0000 Uiso R . . . .
H411 H 0.8236 0.4186 -0.1084 0.0373 1.0000 Uiso R . . . .
H461 H 0.7793 0.3881 0.0986 0.0389 1.0000 Uiso R . . . .
H472 H 0.9505 0.4112 0.0603 0.0839 1.0000 Uiso R . . . .
H471 H 0.9701 0.3075 0.1103 0.0838 1.0000 Uiso R . . . .
H473 H 0.9793 0.3365 0.0177 0.0840 1.0000 Uiso R . . . .
H482 H 0.8328 0.2855 -0.0112 0.0619 1.0000 Uiso R . . . .
H481 H 0.8365 0.2403 0.0798 0.0619 1.0000 Uiso R . . . .
H483 H 0.7224 0.3070 0.0331 0.0619 1.0000 Uiso R . . . .
B1 B 0.9056(4) -0.1854(3) 0.4008(3) 0.0197 1.0000 Uani . . . . .
C49 C 0.8650(4) -0.1219(3) 0.4592(3) 0.0254 1.0000 Uani . . . . .
C50 C 0.9079(5) -0.1605(4) 0.5384(3) 0.0338 1.0000 Uani . . . . .
C51 C 0.8802(6) -0.1058(5) 0.5893(4) 0.0401 1.0000 Uani . . . . .
C52 C 0.8103(6) -0.0159(5) 0.5664(4) 0.0444 1.0000 Uani . . . . .
C53 C 0.7645(4) 0.0267(2) 0.4869(3) 0.0423 1.0000 Uani D U . . .
C54 C 0.7899(6) -0.0262(4) 0.4360(3) 0.0355 1.0000 Uani . . . . .
C55 C 0.9265(9) -0.1533(6) 0.6745(5) 0.0628 1.0000 Uani . . . . .
C56 C 0.6794(5) 0.1310(2) 0.4543(4) 0.0740 0.421(9) Uani D U P 5 1
C57 C 0.8155(3) -0.1520(3) 0.3266(3) 0.0206 1.0000 Uani . . . . .
C58 C 0.6992(4) -0.1140(4) 0.3343(3) 0.0264 1.0000 Uani . . . . .
C59 C 0.6235(4) -0.0965(4) 0.2744(3) 0.0276 1.0000 Uani . . . . .
C60 C 0.6582(5) -0.1144(4) 0.2041(3) 0.0325 1.0000 Uani . . . . .
C61 C 0.7743(4) -0.1519(4) 0.1954(3) 0.0301 1.0000 Uani . . . . .
C62 C 0.8499(4) -0.1711(3) 0.2546(3) 0.0253 1.0000 Uani . . . . .
C63 C 0.5002(5) -0.0561(5) 0.2882(4) 0.0432 1.0000 Uani . . . . .
C64 C 0.8179(6) -0.1711(7) 0.1200(5) 0.0599 1.0000 Uani . . . . .
C65 C 1.0238(4) -0.1784(3) 0.3694(3) 0.0216 1.0000 Uani . . . . .
C66 C 1.0282(4) -0.1057(3) 0.3019(3) 0.0262 1.0000 Uani . . . . .
C67 C 1.1287(4) -0.0959(3) 0.2793(2) 0.0377 1.0000 Uani D U . . .
C68 C 1.2299(4) -0.1557(4) 0.3230(4) 0.0377 1.0000 Uani . . . . .
C69 C 1.2265(4) -0.2268(4) 0.3918(4) 0.0378 1.0000 Uani . . . . .
C70 C 1.1253(4) -0.2379(4) 0.4137(3) 0.0298 1.0000 Uani . . . . .
C71 C 1.1218(5) -0.0152(4) 0.1989(3) 0.0768 0.454(6) Uani D U P 1 1
C72 C 1.3323(5) -0.2930(5) 0.4421(5) 0.0574 1.0000 Uani . . . . .
C73 C 0.9165(3) -0.2931(3) 0.4472(2) 0.0195 1.0000 Uani . . . . .
C74 C 0.9928(4) -0.3726(3) 0.4295(3) 0.0221 1.0000 Uani . . . . .
C75 C 0.9911(4) -0.4615(3) 0.4653(3) 0.0239 1.0000 Uani . . . . .
C76 C 0.9112(4) -0.4749(3) 0.5199(3) 0.0281 1.0000 Uani . . . . .
C77 C 0.8354(4) -0.3977(4) 0.5376(3) 0.0272 1.0000 Uani . . . . .
C78 C 0.8360(4) -0.3085(3) 0.5014(3) 0.0246 1.0000 Uani . . . . .
C79 C 1.0750(5) -0.5425(4) 0.4441(3) 0.0343 1.0000 Uani . . . . .
C80 C 0.7457(5) -0.4077(4) 0.5943(4) 0.0447 1.0000 Uani . . . . .
C171 C 1.1312(4) -0.0116(3) 0.2051(3) 0.0770 0.546(6) Uani D U P 1 2
F1 F 1.0190(8) -0.2304(6) 0.6861(4) 0.1506 1.0000 Uani . . . . .
F2 F 0.9444(5) -0.0971(4) 0.7054(3) 0.0725 1.0000 Uani . . . . .
F3 F 0.8541(9) -0.1844(6) 0.7228(4) 0.1091 1.0000 Uani . . . . .
F4 F 0.7303(9) 0.1826(4) 0.4105(8) 0.0774 0.421(9) Uani D U P 5 1
F5 F 0.6380(9) 0.1611(5) 0.5135(6) 0.0754 0.421(9) Uani D U P 5 1
F6 F 0.5988(7) 0.1363(6) 0.4116(7) 0.0750 0.421(9) Uani D U P 5 1
F7 F 0.4743(3) -0.1067(3) 0.3557(3) 0.0494 1.0000 Uani . . . . .
F8 F 0.4687(4) 0.0290(3) 0.2958(4) 0.0714 1.0000 Uani . . . . .
F9 F 0.4352(4) -0.0455(6) 0.2299(3) 0.0852 1.0000 Uani . . . . .
F10 F 0.7393(5) -0.1340(5) 0.0610(3) 0.0880 1.0000 Uani . . . . .
F11 F 0.8683(6) -0.2636(5) 0.1303(5) 0.0976 1.0000 Uani . . . . .
F12 F 0.8944(5) -0.1362(6) 0.0885(3) 0.0867 1.0000 Uani . . . . .
F13 F 1.0529(9) 0.0653(3) 0.2046(6) 0.0837 0.454(6) Uani D U P 1 1
F14 F 1.0861(10) -0.0308(7) 0.1409(3) 0.0792 0.454(6) Uani D U P 1 1
F15 F 1.2206(6) -0.0136(7) 0.1851(5) 0.0775 0.454(6) Uani D U P 1 1
F16 F 1.3126(4) -0.3299(4) 0.5190(3) 0.0738 1.0000 Uani . . . . .
F17 F 1.3876(5) -0.3674(5) 0.4159(5) 0.0896 1.0000 Uani . . . . .
F18 F 1.4023(5) -0.2538(5) 0.4436(4) 0.0909 1.0000 Uani . . . . .
F19 F 1.1822(3) -0.5565(3) 0.4602(3) 0.0427 1.0000 Uani . . . . .
F20 F 1.0707(4) -0.5303(3) 0.3662(2) 0.0438 1.0000 Uani . . . . .
F21 F 1.0655(5) -0.6240(3) 0.4826(3) 0.0606 1.0000 Uani . . . . .
F22 F 0.7284(5) -0.3571(4) 0.6433(3) 0.0731 1.0000 Uani . . . . .
F23 F 0.6462(4) -0.3746(5) 0.5577(4) 0.0852 1.0000 Uani . . . . .
F24 F 0.7724(5) -0.4952(3) 0.6414(4) 0.0765 1.0000 Uani . . . . .
F113 F 1.2013(7) -0.0443(6) 0.1558(4) 0.0836 0.546(6) Uani D U P 1 2
F114 F 1.1628(8) 0.0427(5) 0.2285(5) 0.0790 0.546(6) Uani D U P 1 2
F115 F 1.0317(5) 0.0364(5) 0.1697(4) 0.0779 0.546(6) Uani D U P 1 2
H501 H 0.9562 -0.2231 0.5576 0.0409 1.0000 Uiso R . . . .
H521 H 0.7906 0.0179 0.6016 0.0542 1.0000 Uiso R . . . .
H541 H 0.7564 0.0020 0.3865 0.0437 1.0000 Uiso R . . . .
H581 H 0.6725 -0.1006 0.3807 0.0321 1.0000 Uiso R . . . .
H601 H 0.6074 -0.1026 0.1649 0.0389 1.0000 Uiso R . . . .
H621 H 0.9265 -0.1961 0.2461 0.0307 1.0000 Uiso R . . . .
H661 H 0.9623 -0.0628 0.2712 0.0316 1.0000 Uiso R . . . .
H681 H 1.2963 -0.1481 0.3070 0.0429 1.0000 Uiso R . . . .
H701 H 1.1258 -0.2866 0.4590 0.0351 1.0000 Uiso R . . . .
H741 H 1.0466 -0.3676 0.3944 0.0265 1.0000 Uiso R . . . .
H761 H 0.9094 -0.5337 0.5440 0.0340 1.0000 Uiso R . . . .
H781 H 0.7812 -0.2579 0.5137 0.0297 1.0000 Uiso R . . . .
B2 B 0.3092(4) 0.1488(3) -0.2980(3) 0.0195 1.0000 Uani . . . . .
C81 C 0.3969(3) 0.1016(3) -0.2207(3) 0.0184 1.0000 Uani . . . . .
C82 C 0.5129(4) 0.0766(3) -0.2278(3) 0.0234 1.0000 Uani . . . . .
C83 C 0.5858(2) 0.0472(3) -0.1620(2) 0.0252 1.0000 Uani D U . . .
C84 C 0.5476(4) 0.0393(3) -0.0870(3) 0.0261 1.0000 Uani . . . . .
C85 C 0.4329(4) 0.0631(3) -0.0782(3) 0.0236 1.0000 Uani . . . . .
C86 C 0.3590(4) 0.0935(3) -0.1437(3) 0.0210 1.0000 Uani . . . . .
C87 C 0.7131(2) 0.0221(4) -0.1739(3) 0.0535 0.392(6) Uani D U P 6 1
C88 C 0.3904(5) 0.0506(5) 0.0037(3) 0.0358 1.0000 Uani . . . . .
C89 C 0.2884(4) 0.2614(3) -0.3265(3) 0.0204 1.0000 Uani . . . . .
C90 C 0.3744(4) 0.2868(3) -0.3669(3) 0.0243 1.0000 Uani . . . . .
C91 C 0.3691(4) 0.3788(3) -0.3888(3) 0.0270 1.0000 Uani . . . . .
C92 C 0.2755(5) 0.4492(3) -0.3732(3) 0.0275 1.0000 Uani . . . . .
C93 C 0.1894(4) 0.4261(3) -0.3324(3) 0.0273 1.0000 Uani . . . . .
C94 C 0.1976(4) 0.3328(3) -0.3102(3) 0.0232 1.0000 Uani . . . . .
C95 C 0.4646(5) 0.4002(4) -0.4300(3) 0.0363 1.0000 Uani . . . . .
C96 C 0.0920(5) 0.4996(3) -0.3123(4) 0.0325 1.0000 Uani . . . . .
C97 C 0.1956(3) 0.1281(3) -0.2790(3) 0.0201 1.0000 Uani . . . . .
C98 C 0.0930(4) 0.1870(3) -0.3233(3) 0.0240 1.0000 Uani . . . . .
C99 C -0.0003(3) 0.1630(3) -0.3121(3) 0.0298 1.0000 Uani D U . . .
C100 C 0.0033(4) 0.0793(3) -0.2555(3) 0.0284 1.0000 Uani . . . . .
C101 C 0.1053(4) 0.0197(3) -0.2131(3) 0.0238 1.0000 Uani . . . . .
C102 C 0.1979(4) 0.0430(3) -0.2249(3) 0.0214 1.0000 Uani . . . . .
C103 C -0.1086(3) 0.2355(3) -0.3648(3) 0.0631 0.481(6) Uani D U P 2 1
C104 C 0.1155(4) -0.0727(4) -0.1525(4) 0.0343 1.0000 Uani . . . . .
C105 C 0.3586(3) 0.1075(3) -0.3714(3) 0.0206 1.0000 Uani . . . . .
C106 C 0.3186(4) 0.1626(3) -0.4501(3) 0.0286 1.0000 Uani . . . . .
C107 C 0.3482(4) 0.1271(3) -0.51269(18) 0.0378 1.0000 Uani D U . . .
C108 C 0.4233(6) 0.0347(4) -0.4992(3) 0.0400 1.0000 Uani . . . . .
C109 C 0.4640(4) -0.0213(3) -0.4226(3) 0.0273 1.0000 Uani . . . . .
C110 C 0.4316(4) 0.0140(3) -0.3599(3) 0.0224 1.0000 Uani . . . . .
C111 C 0.3085(7) 0.1952(4) -0.5996(2) 0.0727 0.360(9) Uani D U P 7 1
C112 C 0.5422(5) -0.1211(4) -0.4096(4) 0.0364 1.0000 Uani . . . . .
C203 C -0.1155(3) 0.2276(3) -0.3591(3) 0.0635 0.519(6) Uani D U P 2 2
F25 F 0.7532(5) -0.0488(6) -0.2014(7) 0.0594 0.392(6) Uani D U P 6 1
F26 F 0.7658(4) -0.0009(8) -0.1056(4) 0.0540 0.392(6) Uani D U P 6 1
F27 F 0.7272(5) 0.0950(6) -0.2247(6) 0.0573 0.392(6) Uani D U P 6 1
F28 F 0.4345(5) 0.0845(6) 0.0463(3) 0.0801 1.0000 Uani . . . . .
F29 F 0.2802(3) 0.0958(4) 0.0038(2) 0.0566 1.0000 Uani . . . . .
F30 F 0.4180(7) -0.0380(4) 0.0458(3) 0.0941 1.0000 Uani . . . . .
F31 F 0.4564(6) 0.4180(6) -0.5071(3) 0.0824 1.0000 Uani . . . . .
F32 F 0.5657(4) 0.3285(3) -0.4019(4) 0.0625 1.0000 Uani . . . . .
F33 F 0.4725(4) 0.4737(3) -0.4186(3) 0.0550 1.0000 Uani . . . . .
F34 F 0.1166(3) 0.5152(3) -0.2481(2) 0.0424 1.0000 Uani . . . . .
F35 F 0.0597(4) 0.5817(3) -0.3687(3) 0.0481 1.0000 Uani . . . . .
F36 F 0.0024(3) 0.4775(3) -0.2965(3) 0.0497 1.0000 Uani . . . . .
F37 F -0.0857(6) 0.2548(6) -0.4396(3) 0.0703 0.481(6) Uani D U P 2 1
F38 F -0.1462(6) 0.3124(3) -0.3459(5) 0.0664 0.481(6) Uani D U P 2 1
F39 F -0.1847(4) 0.2000(5) -0.3531(6) 0.0669 0.481(6) Uani D U P 2 1
F40 F 0.0195(3) -0.0837(3) -0.1386(3) 0.0441 1.0000 Uani . . . . .
F41 F 0.1853(4) -0.1457(3) -0.1746(3) 0.0573 1.0000 Uani . . . . .
F42 F 0.1602(4) -0.0850(3) -0.0816(3) 0.0527 1.0000 Uani . . . . .
F43 F 0.3898(12) 0.2222(10) -0.6327(5) 0.0754 0.360(9) Uani D U P 7 1
F44 F 0.2181(11) 0.2701(7) -0.5982(6) 0.0746 0.360(9) Uani D U P 7 1
F45 F 0.2838(13) 0.1511(9) -0.6418(4) 0.0728 0.360(9) Uani D U P 7 1
F46 F 0.4942(6) -0.1694(3) -0.4336(4) 0.0771 1.0000 Uani . . . . .
F47 F 0.6305(5) -0.1290(3) -0.4511(5) 0.0973 1.0000 Uani . . . . .
F48 F 0.5714(5) -0.1704(3) -0.3343(3) 0.0650 1.0000 Uani . . . . .
F137 F -0.1928(3) 0.2475(6) -0.3093(4) 0.0710 0.519(6) Uani D U P 2 2
F138 F -0.1402(5) 0.1842(5) -0.4002(5) 0.0661 0.519(6) Uani D U P 2 2
F139 F -0.1098(5) 0.3051(4) -0.4072(4) 0.0676 0.519(6) Uani D U P 2 2
H821 H 0.5419 0.0795 -0.2774 0.0282 1.0000 Uiso R . . . .
H841 H 0.5967 0.0187 -0.0434 0.0316 1.0000 Uiso R . . . .
H861 H 0.2836 0.1082 -0.1357 0.0251 1.0000 Uiso R . . . .
H901 H 0.4369 0.2405 -0.3792 0.0290 1.0000 Uiso R . . . .
H921 H 0.2695 0.5108 -0.3896 0.0329 1.0000 Uiso R . . . .
H941 H 0.1412 0.3173 -0.2829 0.0279 1.0000 Uiso R . . . .
H981 H 0.0861 0.2443 -0.3614 0.0291 1.0000 Uiso R . . . .
H1001 H -0.0600 0.0644 -0.2466 0.0336 1.0000 Uiso R . . . .
H1021 H 0.2641 0.0009 -0.1955 0.0258 1.0000 Uiso R . . . .
H1061 H 0.2704 0.2259 -0.4608 0.0347 1.0000 Uiso R . . . .
H1081 H 0.4435 0.0109 -0.5413 0.0489 1.0000 Uiso R . . . .
H1101 H 0.4587 -0.0260 -0.3074 0.0268 1.0000 Uiso R . . . .
C113 C 0.6288(16) -0.343(3) 0.3620(14) 0.0931 0.285(7) Uani D U P 3 1
Cl1 Cl 0.7699(11) -0.3710(9) 0.3377(8) 0.1062 0.285(7) Uani D U P 3 1
Cl2 Cl 0.5434(18) -0.2875(17) 0.272(2) 0.0848 0.285(7) Uani D U P 3 1
H1132 H 0.6175 -0.3998 0.3911 0.1109 0.285(7) Uiso R . P 3 1
H1131 H 0.6120 -0.3028 0.3950 0.1110 0.285(7) Uiso R . P 3 1
C114 C 1.0335(7) 0.1323(6) -0.0507(7) 0.0584 1.0000 Uani . . . . .
Cl3 Cl 1.02703(18) 0.23523(18) -0.12344(14) 0.0546 1.0000 Uani . . . . .
Cl4 Cl 0.9164(2) 0.1059(2) -0.0534(2) 0.0762 1.0000 Uani . . . . .
H1142 H 1.1004 0.0807 -0.0556 0.0702 1.0000 Uiso R . . . .
H1141 H 1.0372 0.1402 0.0003 0.0698 1.0000 Uiso R . . . .
C115 C 0.7585(7) 0.0810(5) 0.1471(6) 0.0590 1.0000 Uani . . . . .
Cl5 Cl 0.7159(2) 0.1455(2) 0.21371(14) 0.0763 1.0000 Uani . . . . .
Cl6 Cl 0.65377(19) 0.11748(16) 0.07428(13) 0.0627 1.0000 Uani . . . . .
H1151 H 0.7763 0.0153 0.1766 0.0714 1.0000 Uiso R . . . .
H1152 H 0.8240 0.0883 0.1211 0.0709 1.0000 Uiso R . . . .
C213 C 0.6534(18) -0.3391(6) 0.3708(10) 0.0930 0.715(7) Uani D U P 3 2
Cl101 Cl 0.7050(5) -0.4646(4) 0.4075(3) 0.1057 0.715(7) Uani D U P 3 2
Cl102 Cl 0.5696(8) -0.2982(6) 0.2801(7) 0.0824 0.715(7) Uani D U P 3 2
H2132 H 0.7156 -0.3190 0.3602 0.1110 0.715(7) Uiso R . P 3 2
H2131 H 0.6072 -0.3129 0.4095 0.1110 0.715(7) Uiso R . P 3 2
C43 C 0.5886(6) 0.7351(4) -0.0500(5) 0.0426 0.559(16) Uani D U P 4 1
C143 C 0.5755(6) 0.7274(5) -0.0415(7) 0.0421 0.441(16) Uani D U P 4 2
C144 C 0.6540(11) 0.7699(7) -0.0234(10) 0.0432 0.441(16) Uani D U P 4 2
C44 C 0.6684(8) 0.7874(5) -0.0686(9) 0.0441 0.559(16) Uani D U P 4 1
C145 C 0.4921(10) 0.8015(5) -0.1117(12) 0.0444 0.441(16) Uani D U P 4 2
C45 C 0.4819(6) 0.7957(5) -0.1062(11) 0.0450 0.559(16) Uani D U P 4 1
C156 C 0.6835(4) 0.1325(2) 0.4610(3) 0.0736 0.579(9) Uani D U P 5 2
F106 F 0.7389(6) 0.1834(3) 0.4614(6) 0.0756 0.579(9) Uani D U P 5 2
F105 F 0.6043(6) 0.1448(4) 0.5105(5) 0.0751 0.579(9) Uani D U P 5 2
F104 F 0.6396(8) 0.1576(4) 0.3898(4) 0.0771 0.579(9) Uani D U P 5 2
C187 C 0.7138(2) 0.0200(3) -0.1723(2) 0.0520 0.608(6) Uani D U P 6 2
F125 F 0.7658(3) -0.0717(3) -0.1470(4) 0.0610 0.608(6) Uani D U P 6 2
F126 F 0.7523(3) 0.0561(5) -0.1311(4) 0.0542 0.608(6) Uani D U P 6 2
F127 F 0.7307(4) 0.0528(5) -0.2477(3) 0.0571 0.608(6) Uani D U P 6 2
C211 C 0.2917(4) 0.1950(3) -0.59656(18) 0.0725 0.640(9) Uani D U P 7 2
F144 F 0.3293(8) 0.2635(4) -0.6212(4) 0.0754 0.640(9) Uani D U P 7 2
F143 F 0.1813(4) 0.2318(6) -0.5920(4) 0.0758 0.640(9) Uani D U P 7 2
F145 F 0.3166(7) 0.1475(5) -0.6478(2) 0.0727 0.640(9) Uani D U P 7 2
H431 H 0.5682 0.7244 0.0057 0.0518 0.559(16) Uiso R . P 4 1
H1431 H 0.5358 0.7088 0.0057 0.0510 0.441(16) Uiso R . P 4 2
H1442 H 0.6115 0.8350 -0.0297 0.0660 0.441(16) Uiso R . P 4 2
H1441 H 0.7134 0.7635 -0.0596 0.0660 0.441(16) Uiso R . P 4 2
H1443 H 0.6847 0.7371 0.0306 0.0659 0.441(16) Uiso R . P 4 2
H442 H 0.6340 0.8456 -0.0572 0.0672 0.559(16) Uiso R . P 4 1
H441 H 0.7376 0.7485 -0.0365 0.0671 0.559(16) Uiso R . P 4 1
H443 H 0.6841 0.8007 -0.1238 0.0669 0.559(16) Uiso R . P 4 1
H1452 H 0.4564 0.8586 -0.0989 0.0690 0.441(16) Uiso R . P 4 2
H1451 H 0.5316 0.8130 -0.1592 0.0691 0.441(16) Uiso R . P 4 2
H1453 H 0.4369 0.7794 -0.1193 0.0689 0.441(16) Uiso R . P 4 2
H452 H 0.4349 0.8449 -0.0863 0.0690 0.559(16) Uiso R . P 4 1
H451 H 0.5031 0.8223 -0.1584 0.0691 0.559(16) Uiso R . P 4 1
H453 H 0.4430 0.7574 -0.1079 0.0689 0.559(16) Uiso R . P 4 1

loop_
_atom_site_aniso_label
_atom_site_aniso_U_11
_atom_site_aniso_U_22
_atom_site_aniso_U_33
_atom_site_aniso_U_23
_atom_site_aniso_U_13
_atom_site_aniso_U_12
Ir1 0.01647(12) 0.01757(11) 0.01646(13) -0.00510(10) 0.00406(10) -0.00811(10)
Ir2 0.01639(13) 0.02647(15) 0.01777(14) -0.00714(11) 0.00351(11) -0.00912(11)
C1 0.029(3) 0.033(3) 0.017(2) -0.008(2) 0.0050(19) -0.019(2)
C2 0.033(2) 0.031(2) 0.025(2) -0.0037(17) 0.0004(17) -0.0179(19)
C3 0.031(2) 0.0182(18) 0.029(2) -0.0032(16) 0.0005(18) -0.0081(17)
C4 0.046(3) 0.035(3) 0.033(3) 0.008(2) -0.005(2) -0.023(2)
C5 0.035(3) 0.037(3) 0.037(3) -0.007(2) -0.009(2) -0.016(2)
C6 0.034(3) 0.047(3) 0.026(3) -0.014(2) 0.017(2) -0.018(3)
C7 0.023(3) 0.028(3) 0.035(3) -0.014(2) 0.012(2) -0.010(2)
C8 0.028(2) 0.027(2) 0.035(3) -0.0117(19) 0.0062(18) -0.0085(18)
C9 0.031(2) 0.026(2) 0.030(2) -0.0186(18) 0.0083(18) -0.0087(17)
C10 0.018(2) 0.0154(19) 0.0120(18) -0.0012(14) -0.0020(14) -0.0038(16)
C11 0.0233(18) 0.0233(19) 0.027(2) -0.0109(16) 0.0006(15) -0.0120(16)
C12 0.023(3) 0.030(3) 0.025(3) -0.0015(19) -0.0019(19) -0.013(2)
C13 0.0208(17) 0.024(2) 0.0187(18) -0.0068(16) 0.0050(14) -0.0125(16)
C14 0.027(2) 0.0227(19) 0.0163(19) -0.0002(14) 0.0029(15) -0.0092(16)
C15 0.033(3) 0.033(3) 0.022(2) -0.003(2) 0.0083(19) -0.011(2)
C16 0.037(3) 0.042(3) 0.024(2) -0.013(2) 0.010(2) -0.013(2)
C17 0.031(2) 0.030(2) 0.030(2) -0.0101(18) 0.0111(18) -0.0115(19)
C18 0.020(2) 0.025(3) 0.027(3) -0.008(2) 0.0035(18) -0.0118(19)
C19 0.031(3) 0.029(2) 0.025(2) -0.0010(19) 0.0109(19) -0.015(2)
C20 0.032(2) 0.026(2) 0.044(3) 0.000(2) -0.001(2) -0.0120(19)
C21 0.034(3) 0.035(3) 0.037(3) 0.007(2) -0.003(2) -0.016(2)
C22 0.0215(18) 0.0232(19) 0.025(2) -0.0044(15) -0.0012(15) -0.0101(15)
C23 0.039(3) 0.022(2) 0.041(3) -0.0010(19) -0.011(2) -0.0142(19)
C24 0.025(2) 0.036(2) 0.036(3) -0.010(2) -0.0020(18) -0.0135(19)
C25 0.026(3) 0.049(4) 0.028(3) -0.021(3) 0.010(2) -0.019(3)
C26 0.026(2) 0.037(3) 0.041(3) -0.020(2) 0.0003(19) -0.0074(19)
C27 0.029(3) 0.048(4) 0.078(5) -0.036(4) 0.010(3) -0.004(3)
C28 0.039(3) 0.052(4) 0.057(4) -0.033(3) 0.003(3) -0.019(3)
C29 0.032(2) 0.033(3) 0.037(3) -0.012(2) 0.001(2) -0.009(2)
C30 0.047(4) 0.094(7) 0.018(3) -0.017(4) 0.014(3) -0.028(5)
C31 0.044(4) 0.057(5) 0.022(3) -0.003(3) 0.008(3) -0.021(4)
C32 0.043(3) 0.075(5) 0.030(3) 0.007(3) -0.001(2) -0.018(3)
C33 0.053(4) 0.090(6) 0.031(3) -0.015(3) -0.004(3) -0.034(4)
C34 0.022(2) 0.037(3) 0.033(3) -0.013(3) -0.001(2) -0.015(2)
C35 0.055(4) 0.142(9) 0.042(4) -0.043(5) 0.004(3) -0.063(6)
C36 0.030(3) 0.076(6) 0.037(4) -0.028(4) -0.001(3) -0.029(4)
C37 0.0178(17) 0.028(2) 0.027(2) -0.0035(17) -0.0003(16) -0.0129(17)
C38 0.036(2) 0.0262(17) 0.059(3) -0.0062(16) -0.0118(19) -0.0149(15)
C39 0.036(3) 0.043(3) 0.030(2) 0.009(2) -0.007(2) -0.024(2)
C40 0.038(3) 0.059(4) 0.031(3) -0.009(3) 0.008(2) -0.027(3)
C41 0.028(2) 0.042(3) 0.034(3) -0.019(3) 0.009(2) -0.020(2)
C42 0.0216(19) 0.030(2) 0.028(2) -0.0063(18) 0.0052(16) -0.0139(17)
C46 0.019(2) 0.035(3) 0.035(3) -0.005(3) 0.005(2) -0.007(2)
C47 0.017(2) 0.052(4) 0.073(5) 0.007(3) -0.007(3) -0.011(2)
C48 0.033(3) 0.026(2) 0.058(4) -0.009(2) 0.005(3) -0.007(2)
N1 0.019(2) 0.0203(19) 0.021(2) -0.0081(15) 0.0061(16) -0.0089(15)
N2 0.0213(15) 0.0221(16) 0.0210(16) -0.0081(13) 0.0045(12) -0.0103(13)
N3 0.023(2) 0.0165(17) 0.019(2) -0.0068(15) -0.0007(16) -0.0061(15)
N4 0.027(2) 0.040(3) 0.021(2) -0.011(2) 0.0072(18) -0.016(2)
N5 0.043(3) 0.096(5) 0.031(2) -0.025(3) 0.004(2) -0.045(3)
N6 0.0168(19) 0.039(3) 0.021(2) -0.0060(19) -0.0014(16) -0.0124(19)
O1 0.034(2) 0.042(2) 0.0255(19) -0.0072(17) 0.0086(16) -0.0180(18)
O2 0.036(2) 0.078(4) 0.033(2) -0.030(3) 0.0177(19) -0.020(2)
B1 0.0186(18) 0.0186(19) 0.0159(18) -0.0006(15) -0.0010(14) -0.0048(15)
C49 0.025(2) 0.025(2) 0.024(2) -0.0044(16) 0.0006(16) -0.0097(16)
C50 0.034(2) 0.027(2) 0.030(2) -0.0067(19) -0.0025(19) -0.0035(19)
C51 0.043(3) 0.045(3) 0.027(2) -0.011(2) -0.007(2) -0.010(3)
C52 0.052(4) 0.049(3) 0.044(3) -0.032(3) 0.007(3) -0.019(3)
C53 0.049(3) 0.027(2) 0.042(3) -0.014(2) 0.001(2) -0.005(2)
C54 0.060(4) 0.024(2) 0.0152(19) -0.0078(16) -0.001(2) -0.007(2)
C55 0.084(6) 0.057(4) 0.035(3) -0.020(3) -0.020(4) -0.007(4)
C56 0.091(3) 0.0324(18) 0.075(3) -0.0164(19) 0.000(2) -0.0005(18)
C57 0.0143(16) 0.0204(18) 0.0189(17) 0.0003(14) 0.0023(13) -0.0040(14)
C58 0.0175(17) 0.030(2) 0.0204(19) 0.0010(16) 0.0014(14) -0.0057(16)
C59 0.0163(17) 0.030(2) 0.023(2) 0.0048(16) -0.0037(14) -0.0049(15)
C60 0.028(2) 0.031(2) 0.030(2) -0.0017(19) -0.0111(18) -0.0076(19)
C61 0.025(2) 0.031(2) 0.030(2) -0.0131(19) -0.0019(17) -0.0037(18)
C62 0.0172(17) 0.026(2) 0.027(2) -0.0099(17) 0.0010(15) -0.0023(15)
C63 0.020(2) 0.054(4) 0.034(3) 0.007(2) -0.0011(19) -0.009(2)
C64 0.037(3) 0.083(6) 0.049(4) -0.046(4) -0.012(3) 0.010(3)
C65 0.0182(16) 0.0206(17) 0.0213(18) -0.0022(14) 0.0003(14) -0.0064(14)
C66 0.0233(19) 0.0222(19) 0.028(2) 0.0019(16) -0.0014(16) -0.0111(16)
C67 0.039(3) 0.036(3) 0.036(3) 0.003(2) 0.002(2) -0.024(2)
C68 0.021(2) 0.030(2) 0.051(3) 0.004(2) 0.000(2) -0.0134(19)
C69 0.021(2) 0.033(3) 0.044(3) 0.006(2) -0.0056(19) -0.0088(19)
C70 0.027(2) 0.027(2) 0.029(2) -0.0005(17) -0.0060(18) -0.0099(18)
C71 0.076(3) 0.073(3) 0.062(3) 0.025(2) -0.002(2) -0.047(2)
C72 0.025(2) 0.049(4) 0.072(5) 0.018(3) -0.006(3) -0.016(3)
C73 0.0170(16) 0.0216(17) 0.0159(16) -0.0023(13) 0.0046(12) -0.0071(14)
C74 0.0192(17) 0.0226(18) 0.0182(17) -0.0017(14) 0.0029(13) -0.0062(14)
C75 0.0229(18) 0.0196(18) 0.0242(19) -0.0043(15) 0.0063(15) -0.0062(15)
C76 0.026(2) 0.0223(19) 0.035(2) -0.0063(17) 0.0107(17) -0.0122(16)
C77 0.022(2) 0.026(2) 0.028(2) -0.0047(18) 0.0107(16) -0.0089(18)
C78 0.0181(17) 0.0245(19) 0.0202(18) 0.0010(15) 0.0047(14) -0.0045(15)
C79 0.036(3) 0.029(2) 0.031(2) -0.0091(19) 0.013(2) -0.008(2)
C80 0.035(3) 0.030(3) 0.051(4) 0.000(2) 0.022(3) -0.008(2)
C171 0.076(3) 0.073(3) 0.061(3) 0.025(2) -0.002(2) -0.046(2)
F1 0.169(8) 0.117(6) 0.067(4) -0.057(4) -0.081(5) 0.082(6)
F2 0.089(4) 0.082(4) 0.046(3) -0.035(3) -0.017(3) -0.018(3)
F3 0.183(8) 0.105(5) 0.037(3) 0.011(3) -0.029(4) -0.076(6)
F4 0.094(4) 0.033(2) 0.076(3) -0.011(2) 0.000(3) 0.000(2)
F5 0.091(4) 0.034(2) 0.077(3) -0.018(2) 0.000(3) 0.001(2)
F6 0.091(4) 0.033(2) 0.077(3) -0.014(2) -0.001(3) -0.002(2)
F7 0.0257(16) 0.064(3) 0.047(2) -0.0014(18) 0.0064(14) -0.0198(16)
F8 0.035(2) 0.044(2) 0.101(4) -0.009(2) 0.016(2) 0.0058(18)
F9 0.0215(17) 0.158(6) 0.054(3) -0.032(3) -0.0082(17) -0.011(3)
F10 0.056(3) 0.127(5) 0.058(3) -0.061(3) -0.027(2) 0.017(3)
F11 0.095(5) 0.082(4) 0.097(5) -0.069(4) -0.013(4) 0.019(4)
F12 0.071(4) 0.146(6) 0.043(3) -0.044(3) 0.024(2) -0.036(4)
F13 0.082(3) 0.076(3) 0.065(3) 0.025(2) 0.001(2) -0.041(3)
F14 0.080(3) 0.074(3) 0.063(3) 0.024(2) -0.004(2) -0.046(3)
F15 0.075(3) 0.075(3) 0.061(3) 0.028(3) -0.002(2) -0.048(2)
F16 0.041(2) 0.081(3) 0.061(3) 0.026(3) -0.018(2) -0.021(2)
F17 0.047(3) 0.076(4) 0.096(5) -0.009(4) -0.015(3) 0.013(3)
F18 0.048(3) 0.094(4) 0.100(5) 0.033(3) -0.038(3) -0.042(3)
F19 0.0281(16) 0.0441(19) 0.044(2) -0.0174(16) 0.0056(14) -0.0007(14)
F20 0.047(2) 0.0422(19) 0.0372(18) -0.0188(15) 0.0073(15) -0.0086(16)
F21 0.073(3) 0.0244(18) 0.076(3) -0.015(2) 0.040(3) -0.018(2)
F22 0.083(4) 0.069(3) 0.054(3) -0.015(2) 0.048(3) -0.027(3)
F23 0.035(2) 0.136(6) 0.073(4) -0.016(3) 0.024(2) -0.040(3)
F24 0.065(3) 0.039(2) 0.091(4) 0.006(2) 0.055(3) -0.017(2)
F113 0.083(3) 0.077(3) 0.064(3) 0.026(2) 0.002(2) -0.042(3)
F114 0.081(3) 0.073(3) 0.063(3) 0.025(2) -0.003(2) -0.047(2)
F115 0.075(3) 0.075(3) 0.062(3) 0.028(3) -0.003(2) -0.047(2)
B2 0.0177(18) 0.0206(19) 0.0182(19) -0.0056(15) 0.0039(14) -0.0065(15)
C81 0.0151(15) 0.0152(15) 0.0200(17) -0.0025(13) -0.0004(13) -0.0032(12)
C82 0.0163(16) 0.0256(19) 0.027(2) -0.0085(16) 0.0026(14) -0.0068(15)
C83 0.0191(17) 0.0235(19) 0.030(2) -0.0076(16) -0.0021(15) -0.0057(15)
C84 0.0214(19) 0.025(2) 0.028(2) -0.0063(16) -0.0025(16) -0.0063(16)
C85 0.0243(19) 0.0233(19) 0.0192(18) -0.0033(14) -0.0009(14) -0.0077(15)
C86 0.0182(16) 0.0210(17) 0.0220(18) -0.0045(14) 0.0009(14) -0.0079(14)
C87 0.0227(15) 0.066(2) 0.071(2) -0.023(2) 0.0073(16) -0.0167(16)
C88 0.032(2) 0.050(3) 0.023(2) -0.011(2) -0.0008(18) -0.013(2)
C89 0.0215(18) 0.0169(17) 0.0193(18) -0.0029(14) 0.0016(14) -0.0065(15)
C90 0.0211(18) 0.0230(19) 0.0219(19) -0.0005(15) -0.0039(14) -0.0061(15)
C91 0.031(2) 0.026(2) 0.023(2) -0.0029(16) 0.0012(16) -0.0138(17)
C92 0.038(2) 0.0178(18) 0.026(2) -0.0056(15) -0.0039(18) -0.0095(17)
C93 0.032(2) 0.0205(19) 0.028(2) -0.0123(17) -0.0051(18) -0.0050(17)
C94 0.0242(19) 0.0230(19) 0.0225(19) -0.0082(15) 0.0015(15) -0.0088(16)
C95 0.043(3) 0.038(3) 0.029(2) -0.003(2) 0.001(2) -0.024(2)
C96 0.031(2) 0.021(2) 0.042(3) -0.0136(19) -0.011(2) -0.0011(17)
C97 0.0182(16) 0.0212(17) 0.0205(17) -0.0085(14) 0.0011(13) -0.0059(14)
C98 0.0207(18) 0.0215(18) 0.029(2) -0.0057(16) -0.0026(15) -0.0084(15)
C99 0.0175(17) 0.025(2) 0.042(3) -0.0082(18) -0.0026(17) -0.0056(15)
C100 0.0184(18) 0.024(2) 0.043(3) -0.0123(19) 0.0035(17) -0.0078(15)
C101 0.0210(18) 0.0183(17) 0.032(2) -0.0066(15) -0.0019(15) -0.0078(14)
C102 0.0191(17) 0.0173(16) 0.0257(19) -0.0058(14) 0.0001(14) -0.0057(14)
C103 0.0315(18) 0.049(2) 0.087(3) -0.007(2) -0.0261(19) -0.0003(16)
C104 0.026(2) 0.021(2) 0.052(3) -0.004(2) 0.001(2) -0.0110(17)
C105 0.0177(16) 0.0209(18) 0.0191(17) -0.0074(14) 0.0036(13) -0.0030(14)
C106 0.033(2) 0.023(2) 0.0204(19) -0.0058(15) -0.0004(16) -0.0016(17)
C107 0.047(3) 0.036(3) 0.022(2) -0.0122(19) 0.003(2) -0.006(2)
C108 0.054(3) 0.030(3) 0.021(2) -0.0078(19) 0.007(2) -0.003(2)
C109 0.035(2) 0.023(2) 0.022(2) -0.0092(16) 0.0111(17) -0.0094(17)
C110 0.0225(18) 0.0194(17) 0.0222(19) -0.0061(14) 0.0058(14) -0.0065(14)
C111 0.101(3) 0.056(2) 0.0329(18) -0.0034(16) -0.008(2) -0.009(2)
C112 0.042(3) 0.022(2) 0.036(3) -0.0090(19) 0.019(2) -0.006(2)
C203 0.0316(18) 0.049(2) 0.087(3) -0.0065(19) -0.0254(19) 0.0001(16)
F25 0.0285(18) 0.067(3) 0.074(3) -0.024(2) 0.010(2) -0.0094(19)
F26 0.0216(17) 0.069(3) 0.072(3) -0.024(2) 0.0069(17) -0.0184(19)
F27 0.0232(17) 0.069(3) 0.074(3) -0.018(2) 0.0077(19) -0.0170(18)
F28 0.065(3) 0.167(6) 0.052(3) -0.069(4) 0.018(2) -0.065(4)
F29 0.0330(18) 0.098(4) 0.0258(17) -0.0146(19) 0.0074(14) -0.017(2)
F30 0.153(6) 0.052(3) 0.036(2) 0.005(2) 0.034(3) -0.018(3)
F31 0.102(5) 0.149(6) 0.036(2) -0.024(3) 0.021(3) -0.096(5)
F32 0.0310(19) 0.048(2) 0.091(4) 0.001(2) 0.012(2) -0.0178(18)
F33 0.058(3) 0.053(3) 0.070(3) -0.022(2) 0.014(2) -0.039(2)
F34 0.0435(19) 0.0424(19) 0.0398(19) -0.0259(16) -0.0025(15) -0.0041(15)
F35 0.053(2) 0.0290(16) 0.045(2) -0.0059(15) -0.0067(17) -0.0020(15)
F36 0.0263(16) 0.0398(19) 0.084(3) -0.031(2) 0.0072(18) -0.0060(14)
F37 0.035(2) 0.056(2) 0.087(3) -0.005(2) -0.025(2) 0.0060(19)
F38 0.035(2) 0.050(2) 0.088(3) -0.009(2) -0.028(2) 0.0051(18)
F39 0.032(2) 0.052(2) 0.091(3) -0.002(2) -0.027(2) -0.0020(17)
F40 0.0358(17) 0.0302(16) 0.067(3) -0.0068(16) 0.0084(16) -0.0223(14)
F41 0.048(2) 0.0186(15) 0.089(4) -0.0121(18) 0.020(2) -0.0046(15)
F42 0.060(3) 0.043(2) 0.048(2) 0.0106(17) -0.0128(19) -0.0301(19)
F43 0.102(4) 0.059(3) 0.035(2) -0.001(2) -0.008(2) -0.010(2)
F44 0.102(4) 0.055(3) 0.034(2) 0.001(2) -0.007(2) -0.008(2)
F45 0.101(4) 0.057(2) 0.0319(19) -0.0043(18) -0.007(2) -0.009(2)
F46 0.092(4) 0.035(2) 0.096(4) -0.019(3) -0.018(3) -0.015(2)
F47 0.075(3) 0.033(2) 0.137(6) -0.010(3) 0.078(4) -0.001(2)
F48 0.091(4) 0.0241(17) 0.041(2) -0.0016(15) 0.000(2) 0.010(2)
F137 0.034(2) 0.056(2) 0.088(3) -0.006(2) -0.024(2) 0.0076(19)
F138 0.035(2) 0.051(2) 0.088(3) -0.009(2) -0.028(2) 0.0034(18)
F139 0.033(2) 0.051(2) 0.092(3) -0.001(2) -0.028(2) -0.0013(17)
C113 0.110(7) 0.099(6) 0.100(7) -0.039(6) -0.035(6) -0.058(6)
Cl1 0.107(3) 0.101(3) 0.103(3) -0.046(3) -0.052(3) -0.013(3)
Cl2 0.115(5) 0.096(3) 0.068(3) -0.024(2) -0.007(3) -0.067(3)
C114 0.040(3) 0.048(4) 0.094(7) -0.030(4) 0.019(4) -0.021(3)
Cl3 0.0474(9) 0.0761(13) 0.0528(10) -0.0363(10) 0.0211(8) -0.0276(9)
Cl4 0.0567(11) 0.1029(18) 0.120(2) -0.0796(17) 0.0407(13) -0.0534(12)
C115 0.056(4) 0.036(3) 0.070(5) 0.007(3) -0.034(4) -0.016(3)
Cl5 0.0735(14) 0.105(2) 0.0401(10) -0.0041(11) -0.0034(9) -0.0386(14)
Cl6 0.0562(11) 0.0619(11) 0.0515(10) 0.0047(8) -0.0181(8) -0.0192(9)
C213 0.110(7) 0.098(6) 0.101(7) -0.039(6) -0.035(6) -0.058(6)
Cl101 0.108(3) 0.101(3) 0.101(3) -0.046(2) -0.053(3) -0.013(2)
Cl102 0.117(5) 0.094(3) 0.068(3) -0.026(2) -0.006(3) -0.070(3)
C43 0.0383(19) 0.0263(16) 0.060(3) -0.0064(16) -0.0119(18) -0.0134(14)
C143 0.038(2) 0.0260(17) 0.061(3) -0.0067(16) -0.0129(18) -0.0141(14)
C144 0.040(2) 0.026(2) 0.063(3) -0.006(2) -0.013(2) -0.0153(17)
C44 0.040(2) 0.0275(19) 0.063(3) -0.007(2) -0.012(2) -0.0147(16)
C145 0.039(2) 0.0276(19) 0.061(3) -0.0053(19) -0.012(2) -0.0120(17)
C45 0.038(2) 0.0283(19) 0.061(3) -0.0045(19) -0.011(2) -0.0113(17)
C156 0.091(3) 0.0321(18) 0.075(3) -0.0162(18) 0.000(2) -0.0009(18)
F106 0.092(3) 0.0331(19) 0.078(3) -0.014(2) -0.001(3) -0.0029(19)
F105 0.091(4) 0.034(2) 0.077(3) -0.018(2) 0.001(2) 0.001(2)
F104 0.094(4) 0.033(2) 0.074(3) -0.012(2) -0.003(3) 0.002(2)
C187 0.0228(14) 0.064(2) 0.070(2) -0.0245(19) 0.0066(15) -0.0170(15)
F125 0.0294(17) 0.066(2) 0.074(3) -0.023(2) 0.0105(19) -0.0062(18)
F126 0.0244(16) 0.067(2) 0.074(3) -0.028(2) 0.0057(17) -0.0180(17)
F127 0.0236(16) 0.070(3) 0.072(3) -0.018(2) 0.0072(17) -0.0174(18)
C211 0.101(3) 0.056(2) 0.0328(17) -0.0036(15) -0.007(2) -0.009(2)
F144 0.103(4) 0.055(2) 0.0348(19) 0.0026(18) -0.007(2) -0.009(2)
F143 0.100(3) 0.060(3) 0.0358(19) -0.0028(19) -0.009(2) -0.008(2)
F145 0.102(4) 0.057(2) 0.0321(18) -0.0041(16) -0.007(2) -0.010(2)

loop_
_atom_type_symbol
_atom_type_scat_dispersion_real
_atom_type_scat_dispersion_imag
_atom_type_scat_Cromer_Mann_a1
_atom_type_scat_Cromer_Mann_b1
_atom_type_scat_Cromer_Mann_a2
_atom_type_scat_Cromer_Mann_b2
_atom_type_scat_Cromer_Mann_a3
_atom_type_scat_Cromer_Mann_b3
_atom_type_scat_Cromer_Mann_a4
_atom_type_scat_Cromer_Mann_b4
_atom_type_scat_Cromer_Mann_c
_atom_type_scat_source
C 0.0033 0.0016 2.3100 20.8439 1.0200 10.2075 1.5886 0.5687 0.8650 51.6512 0.2156 'International Tables Vol C 4.2.6.8 and 6.1.1.4'
H 0.0000 0.0000 0.4930 10.5109 0.3229 26.1257 0.1402 3.1424 0.0408 57.7998 0.0030 'International Tables Vol C 4.2.6.8 and 6.1.1.4'
B 0.0013 0.0007 2.0545 23.2185 1.3326 1.0210 1.0979 60.3498 0.7068 0.1403 -0.1932 'International Tables Vol C 4.2.6.8 and 6.1.1.4'
N 0.0061 0.0033 12.2126 0.0057 3.1322 9.8933 2.0125 28.9975 1.1663 0.5826 -11.5290 'International Tables Vol C 4.2.6.8 and 6.1.1.4'
O 0.0106 0.0060 3.0485 13.2771 2.2868 5.7011 1.5463 0.3239 0.8670 32.9089 0.2508 'International Tables Vol C 4.2.6.8 and 6.1.1.4'
F 0.0171 0.0103 3.5392 10.2825 2.6412 4.2944 1.5170 0.2615 1.0243 26.1476 0.2776 'International Tables Vol C 4.2.6.8 and 6.1.1.4'
Cl 0.1484 0.1585 11.4604 0.0104 7.1964 1.1662 6.2556 18.5194 1.6455 47.7784 -9.5574 'International Tables Vol C 4.2.6.8 and 6.1.1.4'
Ir -1.4442 7.9887 27.3049 1.5928 16.7296 8.8655 15.6115 0.4179 5.8338 45.0011 11.4722 'International Tables Vol C 4.2.6.8 and 6.1.1.4'

loop_
_geom_angle_atom_site_label_1
_geom_angle_atom_site_label_2
_geom_angle_atom_site_label_3
_geom_angle
_geom_angle_publ_flag
Ir2 Ir1 C10 138.72(17) yes
Ir2 Ir1 N1 132.74(16) yes
C10 Ir1 N1 88.5(2) yes
Ir2 Ir1 H33 98.5 no
C10 Ir1 H33 87.5 no
N1 Ir1 H33 81.8 no
Ir1 Ir2 C34 137.8(2) yes
Ir1 Ir2 N4 134.09(19) yes
C34 Ir2 N4 88.1(3) yes
Ir1 Ir2 H292 98.9 no
C34 Ir2 H292 87.8 no
N4 Ir2 H292 80.3 no
C2 C1 N1 126.2(6) yes
C2 C1 O1 117.0(6) yes
N1 C1 O1 116.4(7) yes
C1 C2 C3 109.1(4) yes
C1 C2 C4 109.8(5) yes
C3 C2 C4 109.2(5) yes
C1 C2 C5 107.9(5) yes
C3 C2 C5 110.1(5) yes
C4 C2 C5 110.7(5) yes
C2 C3 H31 109.4 no
C2 C3 H33 110.0 no
H31 C3 H33 109.1 no
C2 C3 H32 110.4 no
H31 C3 H32 108.6 no
H33 C3 H32 109.4 no
C2 C4 H41 108.7 no
C2 C4 H43 109.4 no
H41 C4 H43 110.9 no
C2 C4 H42 108.8 no
H41 C4 H42 109.3 no
H43 C4 H42 109.7 no
C2 C5 H51 109.8 no
C2 C5 H53 111.6 no
H51 C5 H53 108.7 no
C2 C5 H52 109.6 no
H51 C5 H52 108.1 no
H53 C5 H52 109.0 no
C7 C6 O1 104.4(5) yes
C7 C6 H61 111.6 no
O1 C6 H61 110.9 no
C7 C6 H62 110.0 no
O1 C6 H62 110.7 no
H61 C6 H62 109.0 no
C6 C7 C8 115.5(6) yes
C6 C7 N1 102.5(6) yes
C8 C7 N1 108.7(5) yes
C6 C7 H71 110.8 no
C8 C7 H71 110.0 no
N1 C7 H71 109.1 no
C7 C8 C9 113.1(5) yes
C7 C8 H81 108.6 no
C9 C8 H81 109.0 no
C7 C8 H82 108.6 no
C9 C8 H82 108.7 no
H81 C8 H82 108.9 no
C8 C9 N2 115.3(4) yes
C8 C9 H92 108.9 no
N2 C9 H92 107.3 no
C8 C9 H91 107.2 no
N2 C9 H91 109.2 no
H92 C9 H91 108.8 no
Ir1 C10 N2 130.9(4) yes
Ir1 C10 N3 125.8(4) yes
N2 C10 N3 103.2(5) yes
C12 C11 N2 106.9(5) yes
C12 C11 H111 127.4 no
N2 C11 H111 125.7 no
C11 C12 N3 107.1(6) yes
C11 C12 H121 127.1 no
N3 C12 H121 125.9 no
C14 C13 C18 122.9(5) yes
C14 C13 N3 117.4(4) yes
C18 C13 N3 119.5(5) yes
C13 C14 C15 116.9(5) yes
C13 C14 C19 121.5(4) yes
C15 C14 C19 121.6(5) yes
C14 C15 C16 121.8(5) yes
C14 C15 H151 118.9 no
C16 C15 H151 119.3 no
C15 C16 C17 119.5(5) yes
C15 C16 H161 120.6 no
C17 C16 H161 119.9 no
C16 C17 C18 121.1(5) yes
C16 C17 H171 119.3 no
C18 C17 H171 119.6 no
C13 C18 C17 117.7(5) yes
C13 C18 C22 121.2(5) yes
C17 C18 C22 120.9(5) yes
C14 C19 C20 110.4(5) yes
C14 C19 C21 111.7(5) yes
C20 C19 C21 109.9(5) yes
C14 C19 H191 108.1 no
C20 C19 H191 107.5 no
C21 C19 H191 109.2 no
C19 C20 H201 110.1 no
C19 C20 H203 108.3 no
H201 C20 H203 108.6 no
C19 C20 H202 110.8 no
H201 C20 H202 109.6 no
H203 C20 H202 109.4 no
C19 C21 H211 110.4 no
C19 C21 H212 109.6 no
H211 C21 H212 109.8 no
C19 C21 H213 109.7 no
H211 C21 H213 108.2 no
H212 C21 H213 109.1 no
C18 C22 C23 113.5(4) yes
C18 C22 C24 110.3(4) yes
C23 C22 C24 109.5(4) yes
C18 C22 H221 108.7 no
C23 C22 H221 107.3 no
C24 C22 H221 107.3 no
C22 C23 H232 109.3 no
C22 C23 H231 110.2 no
H232 C23 H231 109.2 no
C22 C23 H233 109.8 no
H232 C23 H233 109.3 no
H231 C23 H233 108.9 no
C22 C24 H242 109.2 no
C22 C24 H241 110.7 no
H242 C24 H241 109.2 no
C22 C24 H243 110.2 no
H242 C24 H243 108.4 no
H241 C24 H243 109.1 no
C26 C25 N4 125.5(7) yes
C26 C25 O2 118.3(7) yes
N4 C25 O2 116.0(8) yes
C25 C26 C27 109.9(6) yes
C25 C26 C28 107.9(5) yes
C27 C26 C28 109.5(5) yes
C25 C26 C29 109.3(5) yes
C27 C26 C29 109.4(5) yes
C28 C26 C29 110.8(5) yes
C26 C27 H272 108.2 no
C26 C27 H271 109.9 no
H272 C27 H271 110.2 no
C26 C27 H273 108.4 no
H272 C27 H273 110.0 no
H271 C27 H273 110.0 no
C26 C28 H282 110.5 no
C26 C28 H281 108.5 no
H282 C28 H281 108.7 no
C26 C28 H283 109.6 no
H282 C28 H283 110.6 no
H281 C28 H283 108.9 no
C26 C29 H293 110.1 no
C26 C29 H292 110.5 no
H293 C29 H292 108.6 no
C26 C29 H291 110.1 no
H293 C29 H291 108.7 no
H292 C29 H291 108.8 no
C31 C30 O2 106.3(6) yes
C31 C30 H302 109.9 no
O2 C30 H302 110.5 no
C31 C30 H301 110.3 no
O2 C30 H301 109.8 no
H302 C30 H301 110.0 no
C30 C31 C32 118.6(8) yes
C30 C31 N4 99.6(7) yes
C32 C31 N4 108.8(7) yes
C30 C31 H311 110.5 no
C32 C31 H311 109.2 no
N4 C31 H311 109.6 no
C31 C32 C33 114.7(8) yes
C31 C32 H322 108.7 no
C33 C32 H322 109.0 no
C31 C32 H321 106.9 no
C33 C32 H321 107.7 no
H322 C32 H321 109.8 no
C32 C33 N5 116.3(7) yes
C32 C33 H331 106.8 no
N5 C33 H331 107.2 no
C32 C33 H332 108.4 no
N5 C33 H332 108.5 no
H331 C33 H332 109.5 no
Ir2 C34 N5 130.2(5) yes
Ir2 C34 N6 124.0(5) yes
N5 C34 N6 105.7(6) yes
C36 C35 N5 107.4(6) yes
C36 C35 H351 126.4 no
N5 C35 H351 126.2 no
C35 C36 N6 106.7(7) yes
C35 C36 H361 126.8 no
N6 C36 H361 126.5 no
C38 C37 C42 122.6(5) yes
C38 C37 N6 121.5(5) yes
C42 C37 N6 115.8(5) yes
C37 C38 C39 117.2(5) yes
C37 C38 C43 121.0(6) yes
C39 C38 C43 121.1(6) yes
C37 C38 C39 117.2(5) yes
C37 C38 C143 115.3(7) yes
C39 C38 C143 127.5(6) yes
C38 C39 C40 121.7(5) yes
C38 C39 H391 118.8 no
C40 C39 H391 119.5 no
C39 C40 C41 120.4(6) yes
C39 C40 H401 119.8 no
C41 C40 H401 119.8 no
C40 C41 C42 121.0(6) yes
C40 C41 H411 119.2 no
C42 C41 H411 119.9 no
C37 C42 C41 117.1(5) yes
C37 C42 C46 122.3(5) yes
C41 C42 C46 120.6(6) yes
C42 C46 C47 110.6(5) yes
C42 C46 C48 112.5(6) yes
C47 C46 C48 108.5(6) yes
C42 C46 H461 108.9 no
C47 C46 H461 108.2 no
C48 C46 H461 108.1 no
C46 C47 H472 109.7 no
C46 C47 H471 110.0 no
H472 C47 H471 108.9 no
C46 C47 H473 110.4 no
H472 C47 H473 108.3 no
H471 C47 H473 109.5 no
C46 C48 H482 111.0 no
C46 C48 H481 109.6 no
H482 C48 H481 108.5 no
C46 C48 H483 110.0 no
H482 C48 H483 109.1 no
H481 C48 H483 108.6 no
C7 N1 Ir1 124.4(5) yes
C7 N1 C1 109.4(6) yes
Ir1 N1 C1 126.1(5) yes
C9 N2 C11 119.5(4) yes
C9 N2 C10 130.2(4) yes
C11 N2 C10 110.3(4) yes
C13 N3 C10 125.4(5) yes
C13 N3 C12 121.0(6) yes
C10 N3 C12 112.5(6) yes
C31 N4 Ir2 122.4(6) yes
C31 N4 C25 109.7(7) yes
Ir2 N4 C25 127.5(6) yes
C33 N5 C35 118.8(6) yes
C33 N5 C34 130.9(6) yes
C35 N5 C34 110.2(6) yes
C37 N6 C36 121.2(6) yes
C37 N6 C34 127.5(6) yes
C36 N6 C34 109.9(6) yes
C6 O1 C1 106.9(5) yes
C30 O2 C25 107.1(6) yes
C3 H33 Ir1 119.2 no
C29 H292 Ir2 125.4 no
C49 B1 C57 114.2(4) yes
C49 B1 C65 104.8(4) yes
C57 B1 C65 111.4(3) yes
C49 B1 C73 111.3(3) yes
C57 B1 C73 101.9(3) yes
C65 B1 C73 113.5(3) yes
B1 C49 C50 119.8(4) yes
B1 C49 C54 124.9(4) yes
C50 C49 C54 115.3(5) yes
C49 C50 C51 121.3(5) yes
C49 C50 H501 119.5 no
C51 C50 H501 119.2 no
C50 C51 C52 122.7(5) yes
C50 C51 C55 118.1(6) yes
C52 C51 C55 119.0(6) yes
C51 C52 C53 118.3(5) yes
C51 C52 H521 121.2 no
C53 C52 H521 120.5 no
C52 C53 C54 119.9(4) yes
C52 C53 C56 122.6(4) yes
C54 C53 C56 117.4(4) yes
C52 C53 C54 119.9(4) yes
C52 C53 C156 117.5(4) yes
C54 C53 C156 122.6(4) yes
C49 C54 C53 122.5(4) yes
C49 C54 H541 119.7 no
C53 C54 H541 117.8 no
C51 C55 F1 114.3(7) yes
C51 C55 F2 113.2(7) yes
F1 C55 F2 108.7(8) yes
C51 C55 F3 111.7(8) yes
F1 C55 F3 103.2(10) yes
F2 C55 F3 104.8(7) yes
C53 C56 F4 109.471(11) yes
C53 C56 F5 109.472(10) yes
F4 C56 F5 109.471(11) yes
C53 C56 F6 109.472(12) yes
F4 C56 F6 109.471(11) yes
F5 C56 F6 109.471(10) yes
B1 C57 C58 121.8(4) yes
B1 C57 C62 121.7(4) yes
C58 C57 C62 116.0(4) yes
C57 C58 C59 121.4(5) yes
C57 C58 H581 119.1 no
C59 C58 H581 119.5 no
C58 C59 C60 122.0(4) yes
C58 C59 C63 117.6(5) yes
C60 C59 C63 120.4(5) yes
C59 C60 C61 117.2(5) yes
C59 C60 H601 121.2 no
C61 C60 H601 121.6 no
C60 C61 C62 121.5(5) yes
C60 C61 C64 120.1(5) yes
C62 C61 C64 118.4(5) yes
C57 C62 C61 121.9(4) yes
C57 C62 H621 119.6 no
C61 C62 H621 118.4 no
C59 C63 F7 112.5(4) yes
C59 C63 F8 111.6(5) yes
F7 C63 F8 104.1(6) yes
C59 C63 F9 113.4(6) yes
F7 C63 F9 108.6(6) yes
F8 C63 F9 106.1(6) yes
C61 C64 F10 113.8(6) yes
C61 C64 F11 112.4(8) yes
F10 C64 F11 107.1(7) yes
C61 C64 F12 114.3(7) yes
F10 C64 F12 103.5(8) yes
F11 C64 F12 104.9(7) yes
B1 C65 C66 122.1(4) yes
B1 C65 C70 121.5(4) yes
C66 C65 C70 116.0(4) yes
C65 C66 C67 121.6(4) yes
C65 C66 H661 119.4 no
C67 C66 H661 119.0 no
C66 C67 C68 122.3(3) yes
C66 C67 C71 115.8(3) yes
C68 C67 C71 121.8(4) yes
C66 C67 C68 122.3(3) yes
C66 C67 C171 120.8(3) yes
C68 C67 C171 116.7(3) yes
C67 C68 C69 116.8(4) yes
C67 C68 H681 121.1 no
C69 C68 H681 122.1 no
C68 C69 C70 120.8(5) yes
C68 C69 C72 119.5(5) yes
C70 C69 C72 119.6(5) yes
C69 C70 C65 122.4(5) yes
C69 C70 H701 119.0 no
C65 C70 H701 118.6 no
C67 C71 F13 109.471(12) yes
C67 C71 F14 109.472(11) yes
F13 C71 F14 109.471(11) yes
C67 C71 F15 109.471(11) yes
F13 C71 F15 109.471(11) yes
F14 C71 F15 109.471(11) yes
C69 C72 F16 112.5(6) yes
C69 C72 F17 111.0(8) yes
F16 C72 F17 105.9(6) yes
C69 C72 F18 113.6(6) yes
F16 C72 F18 105.9(8) yes
F17 C72 F18 107.4(7) yes
B1 C73 C74 124.4(4) yes
B1 C73 C78 119.2(4) yes
C74 C73 C78 115.9(4) yes
C73 C74 C75 122.0(4) yes
C73 C74 H741 120.5 no
C75 C74 H741 117.4 no
C74 C75 C76 120.8(4) yes
C74 C75 C79 119.0(4) yes
C76 C75 C79 120.2(4) yes
C75 C76 C77 118.0(4) yes
C75 C76 H761 121.4 no
C77 C76 H761 120.6 no
C76 C77 C78 121.4(4) yes
C76 C77 C80 120.1(5) yes
C78 C77 C80 118.4(5) yes
C73 C78 C77 121.8(4) yes
C73 C78 H781 119.7 no
C77 C78 H781 118.5 no
C75 C79 F19 112.6(5) yes
C75 C79 F20 113.0(5) yes
F19 C79 F20 103.8(4) yes
C75 C79 F21 113.5(4) yes
F19 C79 F21 106.0(5) yes
F20 C79 F21 107.2(5) yes
C77 C80 F22 112.5(6) yes
C77 C80 F23 112.8(6) yes
F22 C80 F23 103.0(6) yes
C77 C80 F24 112.0(5) yes
F22 C80 F24 105.2(6) yes
F23 C80 F24 110.7(7) yes
C67 C171 F113 109.471(11) yes
C67 C171 F114 109.471(11) yes
F113 C171 F114 109.471(11) yes
C67 C171 F115 109.472(11) yes
F113 C171 F115 109.471(11) yes
F114 C171 F115 109.471(12) yes
C81 B2 C89 103.6(3) yes
C81 B2 C97 112.7(3) yes
C89 B2 C97 114.6(3) yes
C81 B2 C105 113.6(3) yes
C89 B2 C105 109.2(3) yes
C97 B2 C105 103.4(3) yes
B2 C81 C82 122.1(4) yes
B2 C81 C86 121.1(3) yes
C82 C81 C86 116.3(4) yes
C81 C82 C83 121.7(4) yes
C81 C82 H821 119.3 no
C83 C82 H821 119.1 no
C82 C83 C84 121.3(3) yes
C82 C83 C87 119.2(3) yes
C84 C83 C87 119.5(3) yes
C82 C83 C84 121.3(3) yes
C82 C83 C187 120.0(3) yes
C84 C83 C187 118.6(3) yes
C83 C84 C85 118.2(4) yes
C83 C84 H841 120.8 no
C85 C84 H841 120.9 no
C84 C85 C86 120.9(4) yes
C84 C85 C88 119.0(4) yes
C86 C85 C88 120.0(4) yes
C81 C86 C85 121.5(4) yes
C81 C86 H861 119.9 no
C85 C86 H861 118.6 no
C83 C87 F25 109.471(10) yes
C83 C87 F26 109.472(11) yes
F25 C87 F26 109.471(11) yes
C83 C87 F27 109.471(11) yes
F25 C87 F27 109.471(11) yes
F26 C87 F27 109.471(10) yes
C85 C88 F28 112.0(5) yes
C85 C88 F29 113.4(4) yes
F28 C88 F29 104.8(5) yes
C85 C88 F30 112.3(5) yes
F28 C88 F30 104.8(6) yes
F29 C88 F30 108.9(6) yes
B2 C89 C90 117.1(4) yes
B2 C89 C94 126.4(4) yes
C90 C89 C94 116.3(4) yes
C89 C90 C91 121.9(4) yes
C89 C90 H901 118.8 no
C91 C90 H901 119.3 no
C90 C91 C92 120.2(4) yes
C90 C91 C95 119.0(5) yes
C92 C91 C95 120.8(5) yes
C91 C92 C93 119.3(4) yes
C91 C92 H921 121.0 no
C93 C92 H921 119.7 no
C92 C93 C94 119.2(4) yes
C92 C93 C96 119.7(5) yes
C94 C93 C96 121.1(5) yes
C93 C94 C89 123.0(5) yes
C93 C94 H941 119.5 no
C89 C94 H941 117.6 no
C91 C95 F31 112.6(5) yes
C91 C95 F32 112.4(5) yes
F31 C95 F32 107.4(7) yes
C91 C95 F33 112.3(5) yes
F31 C95 F33 107.1(5) yes
F32 C95 F33 104.6(5) yes
C93 C96 F34 111.1(4) yes
C93 C96 F35 113.1(5) yes
F34 C96 F35 105.1(4) yes
C93 C96 F36 113.3(4) yes
F34 C96 F36 106.7(5) yes
F35 C96 F36 107.1(5) yes
B2 C97 C98 122.8(4) yes
B2 C97 C102 121.5(4) yes
C98 C97 C102 115.0(4) yes
C97 C98 C99 122.1(4) yes
C97 C98 H981 119.6 no
C99 C98 H981 118.3 no
C98 C99 C100 121.5(3) yes
C98 C99 C103 116.5(3) yes
C100 C99 C103 122.0(3) yes
C98 C99 C100 121.5(3) yes
C98 C99 C203 123.2(3) yes
C100 C99 C203 115.2(3) yes
C99 C100 C101 116.6(4) yes
C99 C100 H1001 121.5 no
C101 C100 H1001 121.9 no
C100 C101 C102 121.8(4) yes
C100 C101 C104 119.2(4) yes
C102 C101 C104 118.9(4) yes
C97 C102 C101 122.9(4) yes
C97 C102 H1021 118.5 no
C101 C102 H1021 118.7 no
C99 C103 F37 109.472(11) yes
C99 C103 F38 109.472(11) yes
F37 C103 F38 109.470(10) yes
C99 C103 F39 109.472(11) yes
F37 C103 F39 109.471(11) yes
F38 C103 F39 109.471(10) yes
C101 C104 F40 114.4(4) yes
C101 C104 F41 111.5(5) yes
F40 C104 F41 106.8(5) yes
C101 C104 F42 111.7(4) yes
F40 C104 F42 106.8(5) yes
F41 C104 F42 105.1(5) yes
B2 C105 C106 120.5(4) yes
B2 C105 C110 123.3(4) yes
C106 C105 C110 115.9(4) yes
C105 C106 C107 122.4(4) yes
C105 C106 H1061 118.8 no
C107 C106 H1061 118.8 no
C106 C107 C108 120.0(4) yes
C106 C107 C111 119.2(4) yes
C108 C107 C111 120.3(4) yes
C106 C107 C108 120.0(4) yes
C106 C107 C211 116.7(3) yes
C108 C107 C211 123.2(4) yes
C107 C108 C109 119.0(5) yes
C107 C108 H1081 120.1 no
C109 C108 H1081 120.8 no
C108 C109 C110 120.6(5) yes
C108 C109 C112 117.8(5) yes
C110 C109 C112 121.6(5) yes
C105 C110 C109 122.0(4) yes
C105 C110 H1101 118.5 no
C109 C110 H1101 119.4 no
C107 C111 F43 109.471(11) yes
C107 C111 F44 109.472(11) yes
F43 C111 F44 109.471(11) yes
C107 C111 F45 109.471(11) yes
F43 C111 F45 109.471(10) yes
F44 C111 F45 109.471(11) yes
C109 C112 F46 112.2(6) yes
C109 C112 F47 113.2(5) yes
F46 C112 F47 103.6(6) yes
C109 C112 F48 113.4(5) yes
F46 C112 F48 103.1(5) yes
F47 C112 F48 110.6(6) yes
C99 C203 F137 109.471(11) yes
C99 C203 F138 109.471(11) yes
F137 C203 F138 109.471(11) yes
C99 C203 F139 109.471(11) yes
F137 C203 F139 109.471(10) yes
F138 C203 F139 109.471(11) yes
Cl1 C113 Cl2 108.25(10) yes
Cl1 C113 H1132 109.9 no
Cl2 C113 H1132 108.3 no
Cl1 C113 H1131 108.1 no
Cl2 C113 H1131 112.7 no
H1132 C113 H1131 109.5 no
Cl3 C114 Cl4 113.9(6) yes
Cl3 C114 H1142 109.2 no
Cl4 C114 H1142 109.5 no
Cl3 C114 H1141 107.4 no
Cl4 C114 H1141 107.2 no
H1142 C114 H1141 109.6 no
Cl5 C115 Cl6 111.9(5) yes
Cl5 C115 H1151 108.7 no
Cl6 C115 H1151 108.1 no
Cl5 C115 H1152 110.1 no
Cl6 C115 H1152 108.3 no
H1151 C115 H1152 109.7 no
Cl101 C213 Cl102 108.33(10) yes
Cl101 C213 H2132 110.0 no
Cl102 C213 H2132 109.5 no
Cl101 C213 H2131 110.2 no
Cl102 C213 H2131 109.1 no
H2132 C213 H2131 109.7 no
C38 C43 C44 108.471(11) yes
C38 C43 C45 108.472(12) yes
C44 C43 C45 108.472(12) yes
C38 C43 H431 111.1 no
C44 C43 H431 110.5 no
C45 C43 H431 109.7 no
C38 C143 C144 108.472(11) yes
C38 C143 C145 108.472(12) yes
C144 C143 C145 108.472(12) yes
C38 C143 H1431 110.4 no
C144 C143 H1431 110.1 no
C145 C143 H1431 110.9 no
C143 C144 H1442 109.0 no
C143 C144 H1441 109.2 no
H1442 C144 H1441 110.2 no
C143 C144 H1443 109.0 no
H1442 C144 H1443 109.3 no
H1441 C144 H1443 110.1 no
C43 C44 H442 109.7 no
C43 C44 H441 109.5 no
H442 C44 H441 109.7 no
C43 C44 H443 109.7 no
H442 C44 H443 109.1 no
H441 C44 H443 109.2 no
C143 C145 H1452 108.2 no
C143 C145 H1451 109.8 no
H1452 C145 H1451 109.5 no
C143 C145 H1453 109.6 no
H1452 C145 H1453 109.6 no
H1451 C145 H1453 110.1 no
C43 C45 H452 108.7 no
C43 C45 H451 109.0 no
H452 C45 H451 109.7 no
C43 C45 H453 109.5 no
H452 C45 H453 109.7 no
H451 C45 H453 110.2 no
C53 C156 F106 109.471(11) yes
C53 C156 F105 109.471(11) yes
F106 C156 F105 109.471(11) yes
C53 C156 F104 109.471(11) yes
F106 C156 F104 109.471(11) yes
F105 C156 F104 109.471(11) yes
C83 C187 F125 109.471(11) yes
C83 C187 F126 109.471(10) yes
F125 C187 F126 109.471(11) yes
C83 C187 F127 109.473(11) yes
F125 C187 F127 109.471(10) yes
F126 C187 F127 109.471(11) yes
C107 C211 F144 109.471(11) yes
C107 C211 F143 109.472(11) yes
F144 C211 F143 109.471(12) yes
C107 C211 F145 109.471(11) yes
F144 C211 F145 109.471(10) yes
F143 C211 F145 109.471(11) yes

loop_
_geom_bond_atom_site_label_1
_geom_bond_atom_site_label_2
_geom_bond_distance
_geom_bond_publ_flag
Ir1 Ir2 2.6012(2) yes
Ir1 C10 2.007(6) yes
Ir1 N1 2.060(6) yes
Ir1 H33 2.174 no
Ir2 C34 2.005(7) yes
Ir2 N4 2.055(6) yes
Ir2 H292 2.130 no
C1 C2 1.516(9) yes
C1 N1 1.270(9) yes
C1 O1 1.341(8) yes
C2 C3 1.532(8) yes
C2 C4 1.539(7) yes
C2 C5 1.534(7) yes
C3 H31 0.962 no
C3 H33 0.960 no
C3 H32 0.963 no
C4 H41 0.960 no
C4 H43 0.963 no
C4 H42 0.951 no
C5 H51 0.964 no
C5 H53 0.967 no
C5 H52 0.965 no
C6 C7 1.530(10) yes
C6 O1 1.461(9) yes
C6 H61 0.974 no
C6 H62 0.972 no
C7 C8 1.529(9) yes
C7 N1 1.478(9) yes
C7 H71 0.982 no
C8 C9 1.507(8) yes
C8 H81 0.972 no
C8 H82 0.976 no
C9 N2 1.495(6) yes
C9 H92 0.964 no
C9 H91 0.964 no
C10 N2 1.360(7) yes
C10 N3 1.380(8) yes
C11 C12 1.346(9) yes
C11 N2 1.398(6) yes
C11 H111 0.914 no
C12 N3 1.338(9) yes
C12 H121 0.939 no
C13 C14 1.399(6) yes
C13 C18 1.406(8) yes
C13 N3 1.462(7) yes
C14 C15 1.389(7) yes
C14 C19 1.505(7) yes
C15 C16 1.389(9) yes
C15 H151 0.931 no
C16 C17 1.394(8) yes
C16 H161 0.936 no
C17 C18 1.379(9) yes
C17 H171 0.934 no
C18 C22 1.516(8) yes
C19 C20 1.538(8) yes
C19 C21 1.546(9) yes
C19 H191 0.978 no
C20 H201 0.963 no
C20 H203 0.960 no
C20 H202 0.964 no
C21 H211 0.951 no
C21 H212 0.955 no
C21 H213 0.953 no
C22 C23 1.525(7) yes
C22 C24 1.539(7) yes
C22 H221 0.976 no
C23 H232 0.955 no
C23 H231 0.961 no
C23 H233 0.970 no
C24 H242 0.959 no
C24 H241 0.959 no
C24 H243 0.962 no
C25 C26 1.508(11) yes
C25 N4 1.281(11) yes
C25 O2 1.325(9) yes
C26 C27 1.535(8) yes
C26 C28 1.533(8) yes
C26 C29 1.527(8) yes
C27 H272 0.955 no
C27 H271 0.958 no
C27 H273 0.955 no
C28 H282 0.958 no
C28 H281 0.958 no
C28 H283 0.967 no
C29 H293 0.962 no
C29 H292 0.954 no
C29 H291 0.960 no
C30 C31 1.534(13) yes
C30 O2 1.444(12) yes
C30 H302 0.974 no
C30 H301 0.960 no
C31 C32 1.471(12) yes
C31 N4 1.508(11) yes
C31 H311 0.983 no
C32 C33 1.460(13) yes
C32 H322 0.976 no
C32 H321 0.969 no
C33 N5 1.484(9) yes
C33 H331 0.974 no
C33 H332 0.972 no
C34 N5 1.333(9) yes
C34 N6 1.364(9) yes
C35 C36 1.314(12) yes
C35 N5 1.426(9) yes
C35 H351 0.929 no
C36 N6 1.419(9) yes
C36 H361 0.932 no
C37 C38 1.404(8) yes
C37 C42 1.402(7) yes
C37 N6 1.424(8) yes
C38 C39 1.373(11) yes
C38 C43 1.5525(10) yes
C38 C39 1.373(11) yes
C38 C143 1.5532(10) yes
C39 C40 1.385(10) yes
C39 H391 0.922 no
C40 C41 1.364(10) yes
C40 H401 0.932 no
C41 C42 1.402(8) yes
C41 H411 0.931 no
C42 C46 1.501(9) yes
C46 C47 1.534(9) yes
C46 C48 1.556(10) yes
C46 H461 0.979 no
C47 H472 0.956 no
C47 H471 0.963 no
C47 H473 0.960 no
C48 H482 0.951 no
C48 H481 0.949 no
C48 H483 0.960 no
B1 C49 1.622(7) yes
B1 C57 1.637(6) yes
B1 C65 1.630(6) yes
B1 C73 1.635(6) yes
C49 C50 1.399(7) yes
C49 C54 1.416(7) yes
C50 C51 1.408(8) yes
C50 H501 0.924 no
C51 C52 1.328(10) yes
C51 C55 1.507(9) yes
C52 C53 1.414(9) yes
C52 H521 0.926 no
C53 C54 1.387(7) yes
C53 C56 1.5597(10) yes
C53 C54 1.387(7) yes
C53 C156 1.5589(10) yes
C54 H541 0.902 no
C55 F1 1.323(11) yes
C55 F2 1.312(10) yes
C55 F3 1.361(14) yes
C56 F4 1.2997(10) yes
C56 F5 1.3000(10) yes
C56 F6 1.3001(10) yes
C57 C58 1.405(6) yes
C57 C62 1.417(6) yes
C58 C59 1.388(7) yes
C58 H581 0.931 no
C59 C60 1.381(8) yes
C59 C63 1.510(7) yes
C60 C61 1.405(7) yes
C60 H601 0.918 no
C61 C62 1.370(7) yes
C61 C64 1.498(9) yes
C62 H621 0.937 no
C63 F7 1.324(7) yes
C63 F8 1.337(10) yes
C63 F9 1.313(8) yes
C64 F10 1.332(8) yes
C64 F11 1.343(11) yes
C64 F12 1.337(13) yes
C65 C66 1.403(6) yes
C65 C70 1.399(6) yes
C66 C67 1.392(6) yes
C66 H661 0.934 no
C67 C68 1.392(7) yes
C67 C71 1.5774(10) yes
C67 C68 1.392(7) yes
C67 C171 1.5772(10) yes
C68 C69 1.398(8) yes
C68 H681 0.931 no
C69 C70 1.406(7) yes
C69 C72 1.499(8) yes
C70 H701 0.928 no
C71 F13 1.2991(10) yes
C71 F14 1.2991(10) yes
C71 F15 1.2990(10) yes
C72 F16 1.354(10) yes
C72 F17 1.359(12) yes
C72 F18 1.309(9) yes
C73 C74 1.406(6) yes
C73 C78 1.410(6) yes
C74 C75 1.391(6) yes
C74 H741 0.913 no
C75 C76 1.400(6) yes
C75 C79 1.487(7) yes
C76 C77 1.377(7) yes
C76 H761 0.924 no
C77 C78 1.391(7) yes
C77 C80 1.507(7) yes
C78 H781 0.933 no
C79 F19 1.358(7) yes
C79 F20 1.337(7) yes
C79 F21 1.335(7) yes
C80 F22 1.339(10) yes
C80 F23 1.318(9) yes
C80 F24 1.318(7) yes
C171 F113 1.2990(10) yes
C171 F114 1.2989(10) yes
C171 F115 1.2991(10) yes
B2 C81 1.626(6) yes
B2 C89 1.655(7) yes
B2 C97 1.629(6) yes
B2 C105 1.639(6) yes
C81 C82 1.406(6) yes
C81 C86 1.404(6) yes
C82 C83 1.394(6) yes
C82 H821 0.928 no
C83 C84 1.372(6) yes
C83 C87 1.5565(10) yes
C83 C84 1.372(6) yes
C83 C187 1.5575(10) yes
C84 C85 1.396(7) yes
C84 H841 0.927 no
C85 C86 1.396(6) yes
C85 C88 1.498(7) yes
C86 H861 0.924 no
C87 F25 1.3087(10) yes
C87 F26 1.3093(10) yes
C87 F27 1.3089(10) yes
C88 F28 1.344(8) yes
C88 F29 1.328(7) yes
C88 F30 1.307(8) yes
C89 C90 1.411(7) yes
C89 C94 1.386(6) yes
C90 C91 1.398(7) yes
C90 H901 0.938 no
C91 C92 1.391(7) yes
C91 C95 1.496(8) yes
C92 C93 1.398(8) yes
C92 H921 0.925 no
C93 C94 1.407(7) yes
C93 C96 1.480(7) yes
C94 H941 0.923 no
C95 F31 1.312(8) yes
C95 F32 1.362(8) yes
C95 F33 1.325(7) yes
C96 F34 1.338(6) yes
C96 F35 1.313(7) yes
C96 F36 1.336(7) yes
C97 C98 1.408(6) yes
C97 C102 1.400(6) yes
C98 C99 1.397(6) yes
C98 H981 0.934 no
C99 C100 1.395(6) yes
C99 C103 1.5593(10) yes
C99 C100 1.395(6) yes
C99 C203 1.5580(10) yes
C100 C101 1.390(6) yes
C100 H1001 0.936 no
C101 C102 1.382(6) yes
C101 C104 1.503(7) yes
C102 H1021 0.925 no
C103 F37 1.3037(10) yes
C103 F38 1.3036(10) yes
C103 F39 1.3039(10) yes
C104 F40 1.325(6) yes
C104 F41 1.342(7) yes
C104 F42 1.351(8) yes
C105 C106 1.401(6) yes
C105 C110 1.400(6) yes
C106 C107 1.382(6) yes
C106 H1061 0.937 no
C107 C108 1.389(7) yes
C107 C111 1.5633(10) yes
C107 C108 1.389(7) yes
C107 C211 1.5629(10) yes
C108 C109 1.375(8) yes
C108 H1081 0.930 no
C109 C110 1.385(6) yes
C109 C112 1.493(7) yes
C110 H1101 0.945 no
C111 F43 1.3278(10) yes
C111 F44 1.3280(10) yes
C111 F45 1.3278(10) yes
C112 F46 1.358(9) yes
C112 F47 1.304(7) yes
C112 F48 1.313(8) yes
C203 F137 1.3036(10) yes
C203 F138 1.3034(10) yes
C203 F139 1.3037(10) yes
C113 Cl1 1.764(10) yes
C113 Cl2 1.773(10) yes
C113 H1132 0.969 no
C113 H1131 0.971 no
C114 Cl3 1.731(9) yes
C114 Cl4 1.747(8) yes
C114 H1142 0.967 no
C114 H1141 0.966 no
C115 Cl5 1.755(11) yes
C115 Cl6 1.738(7) yes
C115 H1151 0.968 no
C115 H1152 0.968 no
C213 Cl101 1.786(8) yes
C213 Cl102 1.799(8) yes
C213 H2132 0.972 no
C213 H2131 0.973 no
C43 C44 1.5443(10) yes
C43 C45 1.5447(10) yes
C43 H431 0.984 no
C143 C144 1.5448(10) yes
C143 C145 1.5446(10) yes
C143 H1431 0.978 no
C144 H1442 0.958 no
C144 H1441 0.963 no
C144 H1443 0.962 no
C44 H442 0.961 no
C44 H441 0.964 no
C44 H443 0.960 no
C145 H1452 0.959 no
C145 H1451 0.960 no
C145 H1453 0.958 no
C45 H452 0.956 no
C45 H451 0.959 no
C45 H453 0.956 no
C156 F106 1.2999(10) yes
C156 F105 1.3000(10) yes
C156 F104 1.2998(10) yes
C187 F125 1.3090(10) yes
C187 F126 1.3087(10) yes
C187 F127 1.3096(10) yes
C211 F144 1.3275(10) yes
C211 F143 1.3281(10) yes
C211 F145 1.3276(10) yes

loop_
_geom_hbond_atom_site_label_D
_geom_hbond_atom_site_label_H
_geom_hbond_atom_site_label_A
_geom_hbond_angle_DHA
_geom_hbond_distance_DH
_geom_hbond_distance_HA
_geom_hbond_distance_DA
_geom_hbond_publ_flag
C46 H461 C34 131.3(2) 0.979 2.586 3.316(10) yes
